data_7029083
loop_
_publ_author_name
'Krytchankou, Ilya S.'
'Krupenya, Dmitry V.'
'Karttunen, Antti J.'
'Tunik, Sergey P.'
'Pakkanen, Tapani A.'
'Chou, Pi-Tai'
'Koshevoy, Igor O.'

_publ_section_title
;
 Triphosphine-supported bimetallic Au(I)-M(I) (M = Ag, Cu) alkynyl
 clusters.
;
_journal_issue 8
_journal_name_full 'Dalton transactions (Cambridge, England : 2003)'
_journal_page_first 3383
_journal_page_last 3394
_journal_paper_doi 10.1039/c3dt52658e
_journal_volume 43
_journal_year 2014
_chemical_formula_moiety 'C140 H168 Ag2 Au6 O6 P6, 2(F6 P), 4(C H2 Cl2), 2(C H4 O)'
_chemical_formula_sum 'C146 H184 Ag2 Au6 Cl8 F12 O8 P8'
_chemical_formula_weight 4223.83
_chemical_name_systematic
; 
 ? 
;
_space_group_IT_number 4
_symmetry_cell_setting monoclinic
_symmetry_space_group_name_Hall 'P 2yb'
_symmetry_space_group_name_H-M 'P 1 21 1'
_atom_sites_solution_hydrogens geom
_atom_sites_solution_primary direct
_atom_sites_solution_secondary difmap
_audit_creation_method SHELXL-97
_cell_angle_alpha 90.00
_cell_angle_beta 90.928(2)
_cell_angle_gamma 90.00
_cell_formula_units_Z 2
_cell_length_a 15.6391(7)
_cell_length_b 24.0712(10)
_cell_length_c 20.4371(8)
_cell_measurement_reflns_used 9325
_cell_measurement_temperature 100(2)
_cell_measurement_theta_max 35.30
_cell_measurement_theta_min 2.54
_cell_volume 7692.6(6)
_computing_cell_refinement 'SAINT (Bruker AXS, 2009)'
_computing_data_collection 'APEX2 (Bruker AXS, 2010)'
_computing_data_reduction 'SAINT (Bruker AXS, 2009)'
_computing_molecular_graphics 'Diamond v.3.2g (Brandenburg, 2011)'
_computing_publication_material 'SHELXL-97 (Sheldrick, 2008)'
_computing_structure_refinement 'SHELXL-97 (Sheldrick, 2008)'
_computing_structure_solution 'SHELXS-97 (Sheldrick, 2008)'
_diffrn_ambient_temperature 100(2)
_diffrn_detector_area_resol_mean 16
_diffrn_measured_fraction_theta_full 1.000
_diffrn_measured_fraction_theta_max 1.000
_diffrn_measurement_device '62mm x 62mm CCD camera on three-circle goniostat'
_diffrn_measurement_device_type 'Bruker SMART APEX II CCD'
_diffrn_measurement_method '\f scans and \w scans'
_diffrn_radiation_monochromator 'flat graphite crystal'
_diffrn_radiation_source 'fine-focus sealed tube'
_diffrn_radiation_type MoK\a
_diffrn_radiation_wavelength 0.71073
_diffrn_reflns_av_R_equivalents 0.0345
_diffrn_reflns_av_sigmaI/netI 0.0542
_diffrn_reflns_limit_h_max 18
_diffrn_reflns_limit_h_min -17
_diffrn_reflns_limit_k_max 29
_diffrn_reflns_limit_k_min -29
_diffrn_reflns_limit_l_max 24
_diffrn_reflns_limit_l_min -24
_diffrn_reflns_number 80141
_diffrn_reflns_theta_full 25.50
_diffrn_reflns_theta_max 25.50
_diffrn_reflns_theta_min 1.55
_exptl_absorpt_coefficient_mu 6.237
_exptl_absorpt_correction_T_max 0.1842
_exptl_absorpt_correction_T_min 0.1130
_exptl_absorpt_correction_type numerical
_exptl_absorpt_process_details 'SADABS (Sheldrick, 2008)'
_exptl_crystal_colour colourless
_exptl_crystal_density_diffrn 1.824
_exptl_crystal_density_method 'not measured'
_exptl_crystal_description block
_exptl_crystal_F_000 4112
_exptl_crystal_size_max 0.62
_exptl_crystal_size_mid 0.56
_exptl_crystal_size_min 0.41
_refine_diff_density_max 1.454
_refine_diff_density_min -0.819
_refine_diff_density_rms 0.101
_refine_ls_abs_structure_details 'Flack H D (1983), Acta Cryst. A39, 876-881'
_refine_ls_abs_structure_Flack 0.000(2)
_refine_ls_extinction_method none
_refine_ls_goodness_of_fit_ref 1.042
_refine_ls_hydrogen_treatment constr
_refine_ls_matrix_type full
_refine_ls_number_parameters 1715
_refine_ls_number_reflns 28312
_refine_ls_number_restraints 7
_refine_ls_restrained_S_all 1.043
_refine_ls_R_factor_all 0.0271
_refine_ls_R_factor_gt 0.0243
_refine_ls_shift/su_max 0.002
_refine_ls_shift/su_mean 0.000
_refine_ls_structure_factor_coef Fsqd
_refine_ls_weighting_details 'calc w=1/[\s^2^(Fo^2^)+(0.0000P)^2^+1.6459P] where P=(Fo^2^+2Fc^2^)/3'
_refine_ls_weighting_scheme calc
_refine_ls_wR_factor_gt 0.0610
_refine_ls_wR_factor_ref 0.0625
_reflns_number_gt 26921
_reflns_number_total 28312
_reflns_threshold_expression >2sigma(I)
_cod_data_source_file c3dt52658e.txt
_cod_data_source_block 5
_cod_original_sg_symbol_H-M 'P 21'
_cod_database_code 7029083

loop_
_symmetry_equiv_pos_as_xyz
'x, y, z'
'-x, y+1/2, -z'

loop_
_atom_site_label
_atom_site_type_symbol
_atom_site_fract_x
_atom_site_fract_y
_atom_site_fract_z
_atom_site_U_iso_or_equiv
_atom_site_adp_type
_atom_site_occupancy
_atom_site_symmetry_multiplicity
_atom_site_calc_flag
_atom_site_refinement_flags
C1 C 0.8430(4) 0.3453(2) 0.2071(3) 0.0279(12) Uani 1 1 d .
C2 C 0.8106(3) 0.3776(2) 0.2451(3) 0.0265(12) Uani 1 1 d .
C3 C 0.6922(4) 0.0170(2) 0.2718(2) 0.0242(11) Uani 1 1 d .
C4 C 0.6419(4) 0.0014(2) 0.3116(3) 0.0284(12) Uani 1 1 d .
C5 C 0.6797(3) -0.0722(2) 0.1240(3) 0.0258(11) Uani 1 1 d .
C6 C 0.6041(4) -0.0659(2) 0.1324(3) 0.0282(12) Uani 1 1 d .
C7 C 0.7695(3) 0.2730(2) 0.3837(3) 0.0261(12) Uani 1 1 d .
C8 C 0.6929(4) 0.2822(2) 0.3814(2) 0.0281(12) Uani 1 1 d .
C9 C 0.7224(3) 0.1879(2) 0.2332(2) 0.0241(11) Uani 1 1 d .
C10 C 0.6751(4) 0.2139(2) 0.1961(3) 0.0266(12) Uani 1 1 d .
C11 C 0.7319(4) -0.1553(3) 0.3035(3) 0.0305(13) Uani 1 1 d .
C12 C 0.6798(4) -0.1800(2) 0.2695(3) 0.0284(12) Uani 1 1 d .
C13 C 0.7722(4) 0.4213(2) 0.2869(3) 0.0287(12) Uani 1 1 d .
C14 C 0.8020(4) 0.4809(2) 0.2670(3) 0.0319(13) Uani 1 1 d .
C15 C 0.9006(4) 0.4789(3) 0.2653(3) 0.0335(13) Uani 1 1 d .
H15A H 0.9238 0.5135 0.2461 0.040 Uiso 1 1 calc R
H15B H 0.9203 0.4468 0.2393 0.040 Uiso 1 1 calc R
C16 C 0.9297(4) 0.4730(3) 0.3384(3) 0.0372(14) Uani 1 1 d .
H16A H 0.9611 0.4378 0.3461 0.045 Uiso 1 1 calc R
H16B H 0.9658 0.5046 0.3527 0.045 Uiso 1 1 calc R
C17 C 0.8424(4) 0.4731(2) 0.3728(3) 0.0311(13) Uani 1 1 d .
H17 H 0.8465 0.4827 0.4204 0.037 Uiso 1 1 calc R
C18 C 0.8003(4) 0.4179(2) 0.3598(3) 0.0302(13) Uani 1 1 d .
H18A H 0.7504 0.4125 0.3883 0.036 Uiso 1 1 calc R
H18B H 0.8411 0.3870 0.3671 0.036 Uiso 1 1 calc R
C19 C 0.7890(4) 0.5147(3) 0.3323(3) 0.0374(14) Uani 1 1 d .
C20 C 0.7603(5) 0.5025(3) 0.2044(3) 0.0410(15) Uani 1 1 d .
H20A H 0.6980 0.5027 0.2091 0.061 Uiso 1 1 calc R
H20B H 0.7757 0.4783 0.1679 0.061 Uiso 1 1 calc R
H20C H 0.7803 0.5403 0.1959 0.061 Uiso 1 1 calc R
C21 C 0.8259(5) 0.5729(3) 0.3296(4) 0.0501(18) Uani 1 1 d .
H21A H 0.7883 0.5966 0.3028 0.075 Uiso 1 1 calc R
H21B H 0.8828 0.5717 0.3102 0.075 Uiso 1 1 calc R
H21C H 0.8304 0.5882 0.3740 0.075 Uiso 1 1 calc R
C22 C 0.6965(5) 0.5200(3) 0.3552(4) 0.0492(18) Uani 1 1 d .
H22A H 0.6703 0.4830 0.3571 0.074 Uiso 1 1 calc R
H22B H 0.6640 0.5433 0.3243 0.074 Uiso 1 1 calc R
H22C H 0.6960 0.5370 0.3987 0.074 Uiso 1 1 calc R
C23 C 0.5763(4) -0.0087(2) 0.3607(3) 0.0297(12) Uani 1 1 d .
C24 C 0.5432(4) 0.0474(2) 0.3904(3) 0.0305(12) Uani 1 1 d .
C25 C 0.6225(4) 0.0796(3) 0.4126(3) 0.0358(14) Uani 1 1 d .
H25A H 0.6075 0.1183 0.4243 0.043 Uiso 1 1 calc R
H25B H 0.6657 0.0803 0.3778 0.043 Uiso 1 1 calc R
C26 C 0.6567(4) 0.0472(3) 0.4738(3) 0.0376(14) Uani 1 1 d .
H26A H 0.7148 0.0324 0.4667 0.045 Uiso 1 1 calc R
H26B H 0.6573 0.0709 0.5134 0.045 Uiso 1 1 calc R
C27 C 0.5904(4) -0.0002(3) 0.4794(3) 0.0333(13) Uani 1 1 d .
H27 H 0.5887 -0.0179 0.5236 0.040 Uiso 1 1 calc R
C28 C 0.6083(4) -0.0409(3) 0.4234(3) 0.0332(13) Uani 1 1 d .
H28A H 0.5762 -0.0760 0.4290 0.040 Uiso 1 1 calc R
H28B H 0.6701 -0.0494 0.4210 0.040 Uiso 1 1 calc R
C29 C 0.5057(4) 0.0285(3) 0.4581(3) 0.0364(14) Uani 1 1 d .
C30 C 0.4849(4) 0.0808(3) 0.3437(3) 0.0414(16) Uani 1 1 d .
H30A H 0.4351 0.0582 0.3312 0.062 Uiso 1 1 calc R
H30B H 0.5166 0.0908 0.3045 0.062 Uiso 1 1 calc R
H30C H 0.4657 0.1146 0.3658 0.062 Uiso 1 1 calc R
C31 C 0.4274(4) -0.0089(3) 0.4541(3) 0.0443(17) Uani 1 1 d .
H31A H 0.4398 -0.0412 0.4268 0.066 Uiso 1 1 calc R
H31B H 0.3792 0.0118 0.4348 0.066 Uiso 1 1 calc R
H31C H 0.4125 -0.0213 0.4982 0.066 Uiso 1 1 calc R
C32 C 0.4801(5) 0.0771(3) 0.5006(4) 0.0511(19) Uani 1 1 d .
H32A H 0.4267 0.0932 0.4835 0.077 Uiso 1 1 calc R
H32B H 0.5253 0.1054 0.5002 0.077 Uiso 1 1 calc R
H32C H 0.4719 0.0643 0.5455 0.077 Uiso 1 1 calc R
C33 C 0.5123(3) -0.0561(2) 0.1426(3) 0.0262(12) Uani 1 1 d .
C34 C 0.4563(3) -0.0775(2) 0.0841(3) 0.0283(12) Uani 1 1 d .
C35 C 0.4953(4) -0.0528(3) 0.0224(3) 0.0356(14) Uani 1 1 d .
H35A H 0.4691 -0.0693 -0.0176 0.043 Uiso 1 1 calc R
H35B H 0.5578 -0.0589 0.0218 0.043 Uiso 1 1 calc R
C36 C 0.4740(4) 0.0106(3) 0.0272(3) 0.0395(15) Uani 1 1 d .
H36A H 0.5268 0.0333 0.0300 0.047 Uiso 1 1 calc R
H36B H 0.4391 0.0231 -0.0109 0.047 Uiso 1 1 calc R
C37 C 0.4234(4) 0.0140(3) 0.0907(3) 0.0366(14) Uani 1 1 d .
H37 H 0.3867 0.0478 0.0946 0.044 Uiso 1 1 calc R
C38 C 0.4872(4) 0.0058(2) 0.1468(3) 0.0310(13) Uani 1 1 d .
H38A H 0.4607 0.0142 0.1894 0.037 Uiso 1 1 calc R
H38B H 0.5379 0.0300 0.1415 0.037 Uiso 1 1 calc R
C39 C 0.3733(4) -0.0420(3) 0.0900(3) 0.0335(13) Uani 1 1 d .
C40 C 0.4457(4) -0.1398(2) 0.0810(3) 0.0335(13) Uani 1 1 d .
H40A H 0.4201 -0.1530 0.1217 0.050 Uiso 1 1 calc R
H40B H 0.5017 -0.1573 0.0757 0.050 Uiso 1 1 calc R
H40C H 0.4083 -0.1495 0.0438 0.050 Uiso 1 1 calc R
C41 C 0.3114(4) -0.0469(3) 0.0319(4) 0.0482(18) Uani 1 1 d .
H41A H 0.3423 -0.0406 -0.0088 0.072 Uiso 1 1 calc R
H41B H 0.2660 -0.0190 0.0359 0.072 Uiso 1 1 calc R
H41C H 0.2860 -0.0841 0.0312 0.072 Uiso 1 1 calc R
C42 C 0.3211(4) -0.0524(3) 0.1506(4) 0.0418(15) Uani 1 1 d .
H42A H 0.3584 -0.0501 0.1895 0.063 Uiso 1 1 calc R
H42B H 0.2952 -0.0894 0.1481 0.063 Uiso 1 1 calc R
H42C H 0.2760 -0.0243 0.1536 0.063 Uiso 1 1 calc R
C43 C 0.5990(4) 0.2887(2) 0.3726(3) 0.0279(12) Uani 1 1 d .
C44 C 0.5528(4) 0.3179(3) 0.4310(3) 0.0327(13) Uani 1 1 d .
C45 C 0.5877(4) 0.2890(3) 0.4923(3) 0.0375(14) Uani 1 1 d .
H45A H 0.5707 0.3092 0.5322 0.045 Uiso 1 1 calc R
H45B H 0.6508 0.2865 0.4915 0.045 Uiso 1 1 calc R
C46 C 0.5464(5) 0.2302(3) 0.4897(3) 0.0414(15) Uani 1 1 d .
H46A H 0.5904 0.2008 0.4868 0.050 Uiso 1 1 calc R
H46B H 0.5107 0.2233 0.5284 0.050 Uiso 1 1 calc R
C47 C 0.4917(4) 0.2333(3) 0.4269(3) 0.0348(14) Uani 1 1 d .
H47 H 0.4447 0.2051 0.4244 0.042 Uiso 1 1 calc R
C48 C 0.5531(4) 0.2315(2) 0.3687(3) 0.0275(12) Uani 1 1 d .
H48A H 0.5212 0.2274 0.3267 0.033 Uiso 1 1 calc R
H48B H 0.5945 0.2006 0.3734 0.033 Uiso 1 1 calc R
C49 C 0.4604(4) 0.2941(3) 0.4259(3) 0.0363(14) Uani 1 1 d .
C50 C 0.5632(4) 0.3799(3) 0.4326(4) 0.0435(16) Uani 1 1 d .
H50A H 0.5405 0.3959 0.3918 0.065 Uiso 1 1 calc R
H50B H 0.6240 0.3892 0.4375 0.065 Uiso 1 1 calc R
H50C H 0.5318 0.3951 0.4697 0.065 Uiso 1 1 calc R
C51 C 0.4049(4) 0.3103(3) 0.4843(4) 0.0462(17) Uani 1 1 d .
H51A H 0.4353 0.3011 0.5252 0.069 Uiso 1 1 calc R
H51B H 0.3508 0.2899 0.4820 0.069 Uiso 1 1 calc R
H51C H 0.3934 0.3504 0.4830 0.069 Uiso 1 1 calc R
C52 C 0.4077(4) 0.3095(3) 0.3660(4) 0.0476(18) Uani 1 1 d .
H52A H 0.4399 0.3008 0.3266 0.071 Uiso 1 1 calc R
H52B H 0.3949 0.3494 0.3669 0.071 Uiso 1 1 calc R
H52C H 0.3541 0.2884 0.3657 0.071 Uiso 1 1 calc R
C53 C 0.6126(3) 0.2408(2) 0.1515(3) 0.0247(11) Uani 1 1 d .
C54 C 0.5378(4) 0.2012(2) 0.1333(3) 0.0289(12) Uani 1 1 d .
C55 C 0.5778(4) 0.1475(3) 0.1073(3) 0.0375(14) Uani 1 1 d .
H55A H 0.5341 0.1180 0.1022 0.045 Uiso 1 1 calc R
H55B H 0.6237 0.1341 0.1374 0.045 Uiso 1 1 calc R
C56 C 0.6151(4) 0.1640(3) 0.0396(3) 0.0404(15) Uani 1 1 d .
H56A H 0.6779 0.1589 0.0390 0.048 Uiso 1 1 calc R
H56B H 0.5886 0.1420 0.0037 0.048 Uiso 1 1 calc R
C57 C 0.5907(4) 0.2256(3) 0.0343(3) 0.0293(12) Uani 1 1 d .
H57 H 0.5916 0.2409 -0.0112 0.035 Uiso 1 1 calc R
C58 C 0.6492(3) 0.2563(2) 0.0834(2) 0.0255(11) Uani 1 1 d .
H58A H 0.6469 0.2969 0.0762 0.031 Uiso 1 1 calc R
H58B H 0.7092 0.2437 0.0797 0.031 Uiso 1 1 calc R
C59 C 0.5028(4) 0.2281(3) 0.0670(3) 0.0295(13) Uani 1 1 d .
C60 C 0.4745(4) 0.1925(3) 0.1865(3) 0.0414(16) Uani 1 1 d .
H60A H 0.4522 0.2285 0.2007 0.062 Uiso 1 1 calc R
H60B H 0.5026 0.1739 0.2237 0.062 Uiso 1 1 calc R
H60C H 0.4273 0.1694 0.1700 0.062 Uiso 1 1 calc R
C61 C 0.4350(4) 0.1919(3) 0.0334(3) 0.0450(17) Uani 1 1 d .
H61A H 0.4566 0.1538 0.0295 0.068 Uiso 1 1 calc R
H61B H 0.4219 0.2067 -0.0102 0.068 Uiso 1 1 calc R
H61C H 0.3830 0.1918 0.0595 0.068 Uiso 1 1 calc R
C62 C 0.4650(4) 0.2861(3) 0.0720(3) 0.0402(16) Uani 1 1 d .
H62A H 0.4099 0.2842 0.0941 0.060 Uiso 1 1 calc R
H62B H 0.4566 0.3016 0.0280 0.060 Uiso 1 1 calc R
H62C H 0.5042 0.3099 0.0973 0.060 Uiso 1 1 calc R
C63 C 0.6202(3) -0.2153(2) 0.2321(3) 0.0249(11) Uani 1 1 d .
C64 C 0.6163(4) -0.2760(2) 0.2592(3) 0.0273(12) Uani 1 1 d .
C65 C 0.7096(4) -0.2950(3) 0.2692(3) 0.0338(13) Uani 1 1 d .
H65A H 0.7122 -0.3306 0.2935 0.041 Uiso 1 1 calc R
H65B H 0.7431 -0.2668 0.2938 0.041 Uiso 1 1 calc R
C66 C 0.7440(4) -0.3021(3) 0.1994(3) 0.0350(13) Uani 1 1 d .
H66A H 0.7636 -0.3406 0.1917 0.042 Uiso 1 1 calc R
H66B H 0.7918 -0.2761 0.1912 0.042 Uiso 1 1 calc R
C67 C 0.6644(4) -0.2878(2) 0.1562(3) 0.0279(12) Uani 1 1 d .
H67 H 0.6664 -0.3026 0.1105 0.033 Uiso 1 1 calc R
C68 C 0.6507(4) -0.2244(2) 0.1608(3) 0.0265(11) Uani 1 1 d .
H68A H 0.6068 -0.2118 0.1287 0.032 Uiso 1 1 calc R
H68B H 0.7047 -0.2042 0.1530 0.032 Uiso 1 1 calc R
C69 C 0.5900(4) -0.3102(2) 0.1971(3) 0.0301(13) Uani 1 1 d .
C70 C 0.5637(4) -0.2819(3) 0.3211(3) 0.0348(14) Uani 1 1 d .
H70A H 0.5051 -0.2692 0.3122 0.052 Uiso 1 1 calc R
H70B H 0.5894 -0.2592 0.3561 0.052 Uiso 1 1 calc R
H70C H 0.5629 -0.3209 0.3346 0.052 Uiso 1 1 calc R
C71 C 0.5013(4) -0.2984(3) 0.1669(3) 0.0321(13) Uani 1 1 d .
H71A H 0.4953 -0.2585 0.1587 0.048 Uiso 1 1 calc R
H71B H 0.4571 -0.3106 0.1971 0.048 Uiso 1 1 calc R
H71C H 0.4950 -0.3186 0.1254 0.048 Uiso 1 1 calc R
C72 C 0.5930(5) -0.3735(3) 0.2081(4) 0.0440(16) Uani 1 1 d .
H72A H 0.6483 -0.3836 0.2281 0.066 Uiso 1 1 calc R
H72B H 0.5860 -0.3926 0.1661 0.066 Uiso 1 1 calc R
H72C H 0.5468 -0.3844 0.2373 0.066 Uiso 1 1 calc R
C73 C 1.0506(3) 0.2574(2) 0.0315(3) 0.0247(11) Uani 1 1 d .
C74 C 1.0676(4) 0.2625(2) -0.0346(3) 0.0304(12) Uani 1 1 d .
H74 H 1.0233 0.2571 -0.0663 0.036 Uiso 1 1 calc R
C75 C 1.1498(4) 0.2756(3) -0.0540(3) 0.0339(13) Uani 1 1 d .
H75 H 1.1620 0.2782 -0.0993 0.041 Uiso 1 1 calc R
C76 C 1.2137(4) 0.2849(3) -0.0083(3) 0.0358(14) Uani 1 1 d .
H76 H 1.2697 0.2938 -0.0222 0.043 Uiso 1 1 calc R
C77 C 1.1968(4) 0.2813(3) 0.0586(3) 0.0389(15) Uani 1 1 d .
H77 H 1.2403 0.2886 0.0904 0.047 Uiso 1 1 calc R
C78 C 1.1156(4) 0.2668(3) 0.0772(3) 0.0307(13) Uani 1 1 d .
H78 H 1.1037 0.2632 0.1225 0.037 Uiso 1 1 calc R
C79 C 0.8710(3) 0.2405(2) -0.0068(3) 0.0262(12) Uani 1 1 d .
C80 C 0.8471(5) 0.1932(3) -0.0418(3) 0.0405(15) Uani 1 1 d .
H80 H 0.8748 0.1589 -0.0328 0.049 Uiso 1 1 calc R
C81 C 0.7829(5) 0.1957(3) -0.0899(3) 0.0455(17) Uani 1 1 d .
H81 H 0.7661 0.1630 -0.1127 0.055 Uiso 1 1 calc R
C82 C 0.7444(4) 0.2450(3) -0.1041(3) 0.0396(15) Uani 1 1 d .
H82 H 0.7011 0.2470 -0.1371 0.048 Uiso 1 1 calc R
C83 C 0.7686(4) 0.2922(3) -0.0701(3) 0.0403(15) Uani 1 1 d .
H83 H 0.7419 0.3267 -0.0803 0.048 Uiso 1 1 calc R
C84 C 0.8305(4) 0.2901(3) -0.0220(3) 0.0337(13) Uani 1 1 d .
H84 H 0.8458 0.3230 0.0012 0.040 Uiso 1 1 calc R
C85 C 0.8429(3) 0.0494(2) 0.0460(3) 0.0242(11) Uani 1 1 d .
C86 C 0.7561(4) 0.0430(3) 0.0320(3) 0.0359(14) Uani 1 1 d .
H86 H 0.7158 0.0452 0.0662 0.043 Uiso 1 1 calc R
C87 C 0.7281(5) 0.0333(3) -0.0323(3) 0.0499(18) Uani 1 1 d .
H87 H 0.6688 0.0298 -0.0424 0.060 Uiso 1 1 calc R
C88 C 0.7879(5) 0.0289(3) -0.0808(3) 0.0491(18) Uani 1 1 d .
H88 H 0.7695 0.0220 -0.1246 0.059 Uiso 1 1 calc R
C89 C 0.8734(4) 0.0345(3) -0.0669(3) 0.0404(15) Uani 1 1 d .
H89 H 0.9137 0.0313 -0.1011 0.048 Uiso 1 1 calc R
C90 C 0.9015(4) 0.0446(3) -0.0036(3) 0.0296(12) Uani 1 1 d .
H90 H 0.9609 0.0482 0.0058 0.036 Uiso 1 1 calc R
C91 C 1.0000(3) -0.0713(2) 0.0485(3) 0.0266(11) Uani 1 1 d .
C92 C 1.0773(4) -0.0463(3) 0.0355(3) 0.0299(12) Uani 1 1 d .
H92 H 1.1106 -0.0302 0.0698 0.036 Uiso 1 1 calc R
C93 C 1.1061(4) -0.0450(3) -0.0293(3) 0.0338(13) Uani 1 1 d .
H93 H 1.1583 -0.0269 -0.0390 0.041 Uiso 1 1 calc R
C94 C 1.0598(4) -0.0694(3) -0.0782(3) 0.0329(13) Uani 1 1 d .
H94 H 1.0799 -0.0686 -0.1218 0.040 Uiso 1 1 calc R
C95 C 0.9837(4) -0.0954(3) -0.0645(3) 0.0345(14) Uani 1 1 d .
H95 H 0.9519 -0.1130 -0.0987 0.041 Uiso 1 1 calc R
C96 C 0.9537(4) -0.0960(2) -0.0021(3) 0.0295(12) Uani 1 1 d .
H96 H 0.9006 -0.1135 0.0068 0.035 Uiso 1 1 calc R
C97 C 0.9931(4) -0.1313(2) 0.1727(3) 0.0291(12) Uani 1 1 d .
C98 C 1.0804(4) -0.1434(3) 0.1764(3) 0.0414(16) Uani 1 1 d .
H98 H 1.1204 -0.1185 0.1579 0.050 Uiso 1 1 calc R
C99 C 1.1091(5) -0.1909(3) 0.2066(3) 0.0493(19) Uani 1 1 d .
H99 H 1.1685 -0.1987 0.2094 0.059 Uiso 1 1 calc R
C100 C 1.0497(5) -0.2279(3) 0.2333(3) 0.0439(16) Uani 1 1 d .
H100 H 1.0687 -0.2616 0.2526 0.053 Uiso 1 1 calc R
C101 C 0.9642(5) -0.2152(3) 0.2314(3) 0.0434(16) Uani 1 1 d .
H101 H 0.9244 -0.2397 0.2509 0.052 Uiso 1 1 calc R
C102 C 0.9353(4) -0.1672(3) 0.2013(3) 0.0347(14) Uani 1 1 d .
H102 H 0.8760 -0.1587 0.2002 0.042 Uiso 1 1 calc R
C103 C 1.0854(4) 0.2831(2) 0.3014(3) 0.0278(12) Uani 1 1 d .
C104 C 1.0429(4) 0.3307(3) 0.2833(3) 0.0320(13) Uani 1 1 d .
H104 H 0.9857 0.3366 0.2967 0.038 Uiso 1 1 calc R
C105 C 1.0828(4) 0.3696(3) 0.2461(3) 0.0367(14) Uani 1 1 d .
H105 H 1.0529 0.4024 0.2337 0.044 Uiso 1 1 calc R
C106 C 1.1665(4) 0.3621(3) 0.2261(3) 0.0383(14) Uani 1 1 d .
H106 H 1.1937 0.3898 0.2008 0.046 Uiso 1 1 calc R
C107 C 1.2098(4) 0.3143(3) 0.2433(3) 0.0347(14) Uani 1 1 d .
H107 H 1.2663 0.3083 0.2286 0.042 Uiso 1 1 calc R
C108 C 1.1697(4) 0.2744(3) 0.2827(3) 0.0352(13) Uani 1 1 d .
H108 H 1.1996 0.2420 0.2963 0.042 Uiso 1 1 calc R
C109 C 1.1019(4) 0.2203(3) 0.4217(3) 0.0299(13) Uani 1 1 d .
C110 C 1.1734(4) 0.1871(3) 0.4182(3) 0.0406(15) Uani 1 1 d .
H110 H 1.1870 0.1683 0.3788 0.049 Uiso 1 1 calc R
C111 C 1.2257(5) 0.1817(4) 0.4745(4) 0.055(2) Uani 1 1 d .
H111 H 1.2749 0.1587 0.4732 0.066 Uiso 1 1 calc R
C112 C 1.2069(5) 0.2087(4) 0.5303(4) 0.056(2) Uani 1 1 d .
H112 H 1.2440 0.2050 0.5674 0.068 Uiso 1 1 calc R
C113 C 1.1371(6) 0.2405(3) 0.5343(3) 0.053(2) Uani 1 1 d .
H113 H 1.1251 0.2591 0.5741 0.064 Uiso 1 1 calc R
C114 C 1.0811(5) 0.2468(3) 0.4801(3) 0.0415(16) Uani 1 1 d .
H114 H 1.0305 0.2684 0.4833 0.050 Uiso 1 1 calc R
C115 C 0.9078(4) 0.1265(2) 0.4424(3) 0.0278(12) Uani 1 1 d .
C116 C 0.9807(4) 0.1200(2) 0.4832(3) 0.0301(12) Uani 1 1 d .
H116 H 1.0323 0.1059 0.4658 0.036 Uiso 1 1 calc R
C117 C 0.9768(5) 0.1340(3) 0.5487(3) 0.0416(16) Uani 1 1 d .
H117 H 1.0259 0.1300 0.5763 0.050 Uiso 1 1 calc R
C118 C 0.8999(5) 0.1541(3) 0.5741(3) 0.0455(17) Uani 1 1 d .
H118 H 0.8967 0.1628 0.6194 0.055 Uiso 1 1 calc R
C119 C 0.8305(5) 0.1613(3) 0.5349(3) 0.0459(17) Uani 1 1 d .
H119 H 0.7791 0.1755 0.5527 0.055 Uiso 1 1 calc R
C120 C 0.8335(4) 0.1479(3) 0.4690(3) 0.0362(14) Uani 1 1 d .
H120 H 0.7844 0.1534 0.4418 0.043 Uiso 1 1 calc R
C121 C 0.8764(3) -0.0617(2) 0.5014(3) 0.0273(12) Uani 1 1 d .
C122 C 0.8729(4) -0.0107(3) 0.5328(3) 0.0346(14) Uani 1 1 d .
H122 H 0.8965 0.0212 0.5125 0.041 Uiso 1 1 calc R
C123 C 0.8369(5) -0.0059(3) 0.5913(3) 0.0455(17) Uani 1 1 d .
H123 H 0.8361 0.0294 0.6120 0.055 Uiso 1 1 calc R
C124 C 0.8002(5) -0.0514(3) 0.6228(3) 0.0441(16) Uani 1 1 d .
H124 H 0.7736 -0.0475 0.6641 0.053 Uiso 1 1 calc R
C125 C 0.8040(5) -0.1014(3) 0.5922(3) 0.0474(17) Uani 1 1 d .
H125 H 0.7810 -0.1330 0.6134 0.057 Uiso 1 1 calc R
C126 C 0.8401(4) -0.1081(3) 0.5314(3) 0.0393(15) Uani 1 1 d .
H126 H 0.8402 -0.1434 0.5104 0.047 Uiso 1 1 calc R
C127 C 1.0155(4) -0.1158(2) 0.4320(3) 0.0277(12) Uani 1 1 d .
C128 C 1.0725(4) -0.1078(3) 0.4826(3) 0.0365(14) Uani 1 1 d .
H128 H 1.0629 -0.0791 0.5135 0.044 Uiso 1 1 calc R
C129 C 1.1446(4) -0.1416(3) 0.4889(3) 0.0434(16) Uani 1 1 d .
H129 H 1.1824 -0.1371 0.5253 0.052 Uiso 1 1 calc R
C130 C 1.1607(4) -0.1807(3) 0.4435(3) 0.0421(16) Uani 1 1 d .
H130 H 1.2112 -0.2025 0.4473 0.050 Uiso 1 1 calc R
C131 C 1.1051(4) -0.1894(3) 0.3918(3) 0.0433(17) Uani 1 1 d .
H131 H 1.1168 -0.2169 0.3599 0.052 Uiso 1 1 calc R
C132 C 1.0315(5) -0.1573(3) 0.3870(3) 0.0420(16) Uani 1 1 d .
H132 H 0.9916 -0.1640 0.3524 0.050 Uiso 1 1 calc R
C133 C 0.9597(4) 0.1657(2) 0.0842(3) 0.0263(12) Uani 1 1 d .
H13A H 0.9648 0.1429 0.0441 0.032 Uiso 1 1 calc R
H13B H 1.0131 0.1613 0.1104 0.032 Uiso 1 1 calc R
C134 C 0.8835(3) 0.1451(2) 0.1240(3) 0.0249(11) Uani 1 1 d .
H13C H 0.8302 0.1604 0.1043 0.030 Uiso 1 1 calc R
H13D H 0.8890 0.1600 0.1690 0.030 Uiso 1 1 calc R
C135 C 0.9844(3) 0.0455(2) 0.1441(3) 0.0268(11) Uani 1 1 d .
H13E H 1.0150 0.0468 0.1021 0.032 Uiso 1 1 calc R
H13F H 1.0123 0.0729 0.1737 0.032 Uiso 1 1 calc R
C136 C 0.9981(4) -0.0116(2) 0.1734(2) 0.0273(12) Uani 1 1 d .
H13G H 0.9742 -0.0115 0.2179 0.033 Uiso 1 1 calc R
H13H H 1.0605 -0.0178 0.1782 0.033 Uiso 1 1 calc R
C137 C 1.0385(4) 0.1692(2) 0.2994(3) 0.0283(12) Uani 1 1 d .
H13I H 1.0024 0.1757 0.2599 0.034 Uiso 1 1 calc R
H13J H 1.0983 0.1664 0.2846 0.034 Uiso 1 1 calc R
C138 C 1.0136(3) 0.1123(2) 0.3274(3) 0.0255(11) Uani 1 1 d .
H13K H 1.0542 0.1034 0.3635 0.031 Uiso 1 1 calc R
H13L H 1.0215 0.0841 0.2928 0.031 Uiso 1 1 calc R
C139 C 0.8879(3) 0.0305(2) 0.3638(3) 0.0254(11) Uani 1 1 d .
H13M H 0.8357 0.0244 0.3897 0.030 Uiso 1 1 calc R
H13N H 0.8755 0.0165 0.3191 0.030 Uiso 1 1 calc R
C140 C 0.9596(3) -0.0058(2) 0.3938(3) 0.0247(11) Uani 1 1 d .
H14O H 0.9859 0.0140 0.4315 0.030 Uiso 1 1 calc R
H14P H 1.0045 -0.0115 0.3608 0.030 Uiso 1 1 calc R
C141 C 0.2438(7) 0.9903(5) 0.3323(6) 0.083(3) Uani 1 1 d .
H14A H 0.2543 1.0170 0.2965 0.099 Uiso 1 1 calc R
H14B H 0.2990 0.9729 0.3449 0.099 Uiso 1 1 calc R
C142 C 0.3779(7) 0.5232(4) 0.2781(7) 0.098(4) Uani 1 1 d .
H14C H 0.3306 0.5364 0.3056 0.118 Uiso 1 1 calc R
H14D H 0.3973 0.5549 0.2514 0.118 Uiso 1 1 calc R
C143 C 0.9028(9) 0.0983(7) 0.7644(9) 0.132(5) Uani 1 1 d U
H14E H 0.8925 0.1150 0.7207 0.158 Uiso 1 1 calc R
H14F H 0.8585 0.1132 0.7937 0.158 Uiso 1 1 calc R
C144 C 0.1925(7) 0.1269(4) 0.9838(4) 0.075(3) Uani 1 1 d .
H14G H 0.1850 0.1161 1.0301 0.090 Uiso 1 1 calc R
H14H H 0.2047 0.1673 0.9826 0.090 Uiso 1 1 calc R
O1 O 0.6802(2) 0.41397(16) 0.28252(19) 0.0295(9) Uani 1 1 d .
H1O H 0.6613 0.4287 0.2473 0.044 Uiso 1 1 d R
O2 O 0.5078(3) -0.04033(18) 0.33108(19) 0.0347(9) Uani 1 1 d .
H2O H 0.5070 -0.0345 0.2901 0.052 Uiso 1 1 d R
O3 O 0.4913(2) -0.08214(16) 0.20421(19) 0.0292(9) Uani 1 1 d .
H3O H 0.4763 -0.1156 0.1975 0.044 Uiso 1 1 d R
O4 O 0.5847(3) 0.31725(17) 0.31157(18) 0.0303(9) Uani 1 1 d .
H4O H 0.6178 0.3452 0.3096 0.045 Uiso 1 1 d R
O5 O 0.5846(3) 0.29083(16) 0.18235(18) 0.0296(8) Uani 1 1 d .
H5O H 0.6180 0.3172 0.1722 0.044 Uiso 1 1 d R
O6 O 0.5388(2) -0.18944(15) 0.23027(18) 0.0258(8) Uani 1 1 d .
H6O H 0.5140 -0.1951 0.2664 0.039 Uiso 1 1 d R
F1 F 0.2973(2) 0.07093(18) 0.2060(2) 0.0491(10) Uani 1 1 d .
F2 F 0.2761(3) 0.1396(2) 0.1341(2) 0.0593(12) Uani 1 1 d .
F3 F 0.1587(2) 0.07557(17) 0.23405(19) 0.0478(10) Uani 1 1 d .
F4 F 0.2426(3) 0.15183(19) 0.2406(2) 0.0562(11) Uani 1 1 d .
F5 F 0.1382(2) 0.14597(16) 0.16439(18) 0.0426(8) Uani 1 1 d .
F6 F 0.1924(2) 0.06405(18) 0.1290(2) 0.0500(10) Uani 1 1 d .
F7 F 0.7400(3) 0.1221(2) 0.6631(2) 0.0589(11) Uani 1 1 d .
F8 F 0.6090(3) 0.1488(2) 0.6956(2) 0.0699(13) Uani 1 1 d .
F9 F 0.7167(3) 0.1424(2) 0.7688(2) 0.0690(13) Uani 1 1 d .
F10 F 0.6665(3) 0.2274(2) 0.7397(2) 0.0660(13) Uani 1 1 d .
F11 F 0.6851(4) 0.2056(2) 0.6327(2) 0.0819(17) Uani 1 1 d .
F12 F 0.7952(3) 0.1996(2) 0.7040(3) 0.0863(18) Uani 1 1 d .
P1 P 0.94578(9) 0.23883(6) 0.06158(7) 0.0235(3) Uani 1 1 d .
P2 P 0.87363(9) 0.06872(6) 0.12856(6) 0.0221(3) Uani 1 1 d .
P3 P 0.95261(8) -0.07108(6) 0.12906(6) 0.0232(3) Uani 1 1 d .
P4 P 1.03094(9) 0.23146(6) 0.35131(7) 0.0251(3) Uani 1 1 d .
P5 P 0.90537(9) 0.10501(6) 0.35829(6) 0.0212(3) Uani 1 1 d .
P6 P 0.92109(9) -0.07298(6) 0.42084(6) 0.0250(3) Uani 1 1 d .
P7 P 0.70216(13) 0.17504(9) 0.70079(9) 0.0485(4) Uani 1 1 d .
P8 P 0.21938(10) 0.10847(7) 0.18481(8) 0.0325(3) Uani 1 1 d .
Cl1 Cl 0.17267(19) 0.93985(13) 0.30574(14) 0.0891(8) Uani 1 1 d .
Cl2 Cl 0.1997(2) 1.02682(15) 0.40267(17) 0.1058(10) Uani 1 1 d .
Cl3 Cl 0.4605(3) 0.5023(2) 0.32798(17) 0.1319(14) Uani 1 1 d .
Cl4 Cl 0.3401(2) 0.47274(18) 0.22717(18) 0.1132(11) Uani 1 1 d .
Cl5 Cl 0.9972(3) 0.12059(16) 0.7919(3) 0.1454(17) Uani 1 1 d .
Cl6 Cl 0.88756(17) 0.03003(16) 0.75790(12) 0.0957(10) Uani 1 1 d .
Cl7 Cl 0.28056(14) 0.08995(9) 0.95130(11) 0.0619(5) Uani 1 1 d .
Cl8 Cl 0.09944(15) 0.11379(11) 0.94077(14) 0.0786(7) Uani 1 1 d .
O7 O 0.6129(3) 0.4022(2) 0.1601(2) 0.0433(11) Uani 1 1 d .
H7 H 0.6329 0.4134 0.1246 0.065 Uiso 1 1 calc R
O8 O 0.4686(3) 0.84703(18) 0.3450(2) 0.0362(10) Uani 1 1 d .
H8 H 0.4869 0.8798 0.3467 0.054 Uiso 1 1 calc R
C146 C 0.3779(4) 0.8477(3) 0.3363(3) 0.0449(17) Uani 1 1 d .
H14I H 0.3527 0.8726 0.3687 0.067 Uiso 1 1 calc R
H14J H 0.3554 0.8100 0.3422 0.067 Uiso 1 1 calc R
H14K H 0.3634 0.8608 0.2921 0.067 Uiso 1 1 calc R
C145 C 0.5300(6) 0.4258(4) 0.1691(5) 0.076(3) Uani 1 1 d .
H14L H 0.5077 0.4140 0.2114 0.114 Uiso 1 1 calc R
H14M H 0.4913 0.4132 0.1339 0.114 Uiso 1 1 calc R
H14N H 0.5342 0.4664 0.1680 0.114 Uiso 1 1 calc R
Ag1 Ag 0.77234(3) 0.276604(18) 0.26312(2) 0.02652(9) Uani 1 1 d .
Ag2 Ag 0.69299(3) -0.078438(18) 0.24235(2) 0.02837(9) Uani 1 1 d .
Au1 Au 0.895385(13) 0.294005(8) 0.142169(10) 0.02471(5) Uani 1 1 d .
Au2 Au 0.893106(13) 0.254051(9) 0.373530(10) 0.02516(5) Uani 1 1 d .
Au3 Au 0.805593(12) 0.147809(8) 0.293016(9) 0.02166(5) Uani 1 1 d .
Au4 Au 0.778396(13) 0.041691(8) 0.205270(9) 0.02200(5) Uani 1 1 d .
Au5 Au 0.807607(13) -0.070687(9) 0.124381(10) 0.02419(5) Uani 1 1 d .
Au6 Au 0.821368(14) -0.114371(9) 0.355714(10) 0.02662(5) Uani 1 1 d .

loop_
_atom_site_aniso_label
_atom_site_aniso_U_11
_atom_site_aniso_U_22
_atom_site_aniso_U_33
_atom_site_aniso_U_23
_atom_site_aniso_U_13
_atom_site_aniso_U_12
C1 0.026(3) 0.027(3) 0.030(3) -0.004(2) 0.004(2) 0.005(2)
C2 0.024(3) 0.025(3) 0.030(3) 0.012(2) -0.005(2) 0.000(2)
C3 0.030(3) 0.021(3) 0.023(3) 0.004(2) 0.008(2) -0.004(2)
C4 0.032(3) 0.021(3) 0.033(3) -0.001(2) -0.004(2) 0.004(2)
C5 0.019(3) 0.024(3) 0.034(3) 0.000(2) -0.002(2) 0.003(2)
C6 0.033(3) 0.022(3) 0.029(3) 0.001(2) -0.005(2) -0.002(2)
C7 0.023(3) 0.027(3) 0.028(3) -0.002(2) 0.001(2) 0.005(2)
C8 0.038(3) 0.024(3) 0.022(3) -0.004(2) 0.006(2) 0.002(2)
C9 0.027(3) 0.021(3) 0.024(3) -0.002(2) -0.003(2) 0.005(2)
C10 0.031(3) 0.024(3) 0.024(3) -0.004(2) 0.001(2) -0.002(2)
C11 0.031(3) 0.031(3) 0.030(3) 0.000(2) -0.001(2) -0.006(3)
C12 0.034(3) 0.027(3) 0.025(3) 0.007(2) 0.006(2) 0.006(3)
C13 0.028(3) 0.027(3) 0.031(3) 0.003(2) -0.001(2) 0.005(2)
C14 0.033(3) 0.025(3) 0.038(3) 0.000(2) -0.001(2) 0.013(3)
C15 0.035(3) 0.027(3) 0.038(3) -0.003(2) 0.001(3) -0.001(3)
C16 0.034(3) 0.034(4) 0.044(4) -0.003(3) -0.004(3) -0.003(3)
C17 0.036(3) 0.027(3) 0.030(3) -0.005(2) -0.006(2) 0.006(3)
C18 0.043(3) 0.022(3) 0.026(3) -0.004(2) -0.003(2) 0.004(3)
C19 0.039(4) 0.039(4) 0.034(3) -0.002(3) -0.009(3) 0.009(3)
C20 0.054(4) 0.028(4) 0.040(4) 0.007(3) -0.003(3) 0.004(3)
C21 0.052(4) 0.025(4) 0.072(5) -0.011(3) -0.017(4) 0.012(3)
C22 0.051(4) 0.039(4) 0.057(4) -0.012(3) -0.013(3) 0.022(3)
C23 0.024(3) 0.026(3) 0.039(3) 0.004(2) 0.004(2) -0.004(2)
C24 0.034(3) 0.022(3) 0.037(3) 0.007(2) 0.009(2) 0.001(3)
C25 0.043(4) 0.030(3) 0.035(3) -0.005(2) 0.015(3) -0.003(3)
C26 0.035(3) 0.045(4) 0.033(3) -0.005(3) 0.001(2) -0.005(3)
C27 0.036(3) 0.035(4) 0.028(3) 0.007(2) 0.009(2) 0.004(3)
C28 0.037(3) 0.028(3) 0.035(3) 0.008(2) 0.003(2) 0.004(3)
C29 0.040(3) 0.035(4) 0.034(3) 0.007(2) 0.015(3) 0.004(3)
C30 0.042(4) 0.041(4) 0.041(4) 0.016(3) 0.004(3) 0.005(3)
C31 0.027(3) 0.059(5) 0.047(4) 0.018(3) 0.012(3) 0.005(3)
C32 0.065(5) 0.043(4) 0.047(4) 0.007(3) 0.032(3) 0.017(4)
C33 0.020(3) 0.028(3) 0.031(3) 0.000(2) 0.003(2) 0.000(2)
C34 0.021(3) 0.026(3) 0.038(3) 0.006(2) -0.006(2) -0.002(2)
C35 0.034(3) 0.039(4) 0.033(3) 0.003(2) -0.006(2) 0.001(3)
C36 0.038(4) 0.038(4) 0.043(4) 0.013(3) -0.005(3) -0.001(3)
C37 0.027(3) 0.025(3) 0.058(4) 0.005(3) 0.003(3) 0.001(3)
C38 0.032(3) 0.021(3) 0.040(3) 0.003(2) 0.005(2) -0.005(2)
C39 0.024(3) 0.031(3) 0.046(3) 0.006(3) 0.001(2) 0.003(3)
C40 0.031(3) 0.025(3) 0.044(3) -0.001(2) -0.009(3) 0.003(3)
C41 0.025(3) 0.046(4) 0.073(5) 0.019(3) -0.013(3) 0.000(3)
C42 0.025(3) 0.037(4) 0.063(4) 0.006(3) 0.008(3) 0.000(3)
C43 0.026(3) 0.027(3) 0.030(3) -0.002(2) 0.003(2) 0.002(2)
C44 0.028(3) 0.035(3) 0.035(3) -0.010(2) 0.005(2) 0.009(3)
C45 0.034(3) 0.052(4) 0.027(3) -0.006(3) 0.005(2) -0.001(3)
C46 0.054(4) 0.044(4) 0.026(3) 0.002(3) 0.011(3) 0.003(3)
C47 0.032(3) 0.036(4) 0.036(3) -0.009(3) 0.011(3) -0.006(3)
C48 0.030(3) 0.024(3) 0.028(3) -0.008(2) -0.001(2) -0.002(2)
C49 0.025(3) 0.041(4) 0.044(3) -0.011(3) 0.010(2) 0.002(3)
C50 0.041(4) 0.032(4) 0.058(4) -0.013(3) 0.018(3) -0.002(3)
C51 0.030(3) 0.057(5) 0.052(4) -0.015(3) 0.016(3) -0.006(3)
C52 0.027(3) 0.050(5) 0.066(5) -0.014(3) -0.007(3) 0.009(3)
C53 0.022(3) 0.024(3) 0.028(3) 0.000(2) -0.005(2) 0.001(2)
C54 0.029(3) 0.030(3) 0.027(3) 0.009(2) -0.003(2) -0.009(2)
C55 0.056(4) 0.022(3) 0.034(3) 0.006(2) -0.020(3) -0.005(3)
C56 0.046(4) 0.036(4) 0.039(3) -0.005(3) -0.004(3) 0.003(3)
C57 0.029(3) 0.031(3) 0.028(3) 0.005(2) 0.000(2) -0.002(3)
C58 0.024(3) 0.024(3) 0.028(3) 0.003(2) -0.001(2) 0.005(2)
C59 0.028(3) 0.038(3) 0.022(3) 0.007(2) -0.008(2) -0.002(3)
C60 0.044(4) 0.051(4) 0.029(3) 0.008(3) -0.005(3) -0.012(3)
C61 0.044(4) 0.063(5) 0.027(3) 0.012(3) -0.012(3) -0.022(3)
C62 0.032(3) 0.061(5) 0.028(3) 0.008(3) -0.008(2) 0.004(3)
C63 0.025(3) 0.021(3) 0.029(3) 0.002(2) 0.000(2) 0.003(2)
C64 0.026(3) 0.029(3) 0.027(3) 0.001(2) 0.001(2) 0.002(2)
C65 0.040(4) 0.025(3) 0.036(3) 0.002(2) -0.009(3) 0.007(3)
C66 0.036(3) 0.025(3) 0.044(3) -0.002(2) -0.001(3) 0.010(3)
C67 0.030(3) 0.026(3) 0.027(3) -0.005(2) -0.003(2) 0.006(2)
C68 0.026(3) 0.021(3) 0.032(3) -0.001(2) 0.004(2) 0.000(2)
C69 0.038(3) 0.017(3) 0.036(3) -0.003(2) 0.003(2) 0.000(2)
C70 0.043(4) 0.033(3) 0.029(3) 0.002(2) 0.007(3) 0.000(3)
C71 0.033(3) 0.026(3) 0.037(3) -0.004(2) 0.000(2) -0.004(3)
C72 0.053(4) 0.023(3) 0.056(4) -0.002(3) 0.002(3) 0.001(3)
C73 0.025(3) 0.020(3) 0.028(3) 0.007(2) 0.002(2) 0.001(2)
C74 0.031(3) 0.029(3) 0.032(3) 0.002(2) 0.003(2) 0.007(2)
C75 0.031(3) 0.044(4) 0.026(3) 0.003(2) 0.007(2) 0.003(3)
C76 0.022(3) 0.039(4) 0.047(4) 0.003(3) 0.009(2) 0.001(3)
C77 0.026(3) 0.056(4) 0.034(3) 0.005(3) 0.000(2) 0.002(3)
C78 0.026(3) 0.040(4) 0.026(3) 0.002(2) 0.000(2) -0.004(3)
C79 0.017(3) 0.029(3) 0.032(3) 0.006(2) 0.002(2) 0.002(2)
C80 0.054(4) 0.035(4) 0.032(3) 0.001(3) -0.009(3) 0.002(3)
C81 0.059(5) 0.038(4) 0.040(4) 0.003(3) -0.012(3) -0.015(3)
C82 0.029(3) 0.054(4) 0.035(3) 0.009(3) -0.007(2) -0.003(3)
C83 0.034(3) 0.043(4) 0.044(4) 0.013(3) 0.002(3) 0.015(3)
C84 0.034(3) 0.029(3) 0.038(3) 0.004(2) 0.004(2) 0.006(3)
C85 0.026(3) 0.018(3) 0.029(3) -0.002(2) -0.006(2) 0.002(2)
C86 0.029(3) 0.044(4) 0.034(3) -0.001(3) -0.004(2) 0.004(3)
C87 0.041(4) 0.062(5) 0.046(4) -0.002(3) -0.011(3) -0.009(4)
C88 0.058(5) 0.061(5) 0.028(3) -0.004(3) -0.013(3) -0.008(4)
C89 0.051(4) 0.045(4) 0.025(3) -0.004(3) 0.002(3) 0.002(3)
C90 0.033(3) 0.026(3) 0.030(3) 0.002(2) 0.000(2) 0.003(3)
C91 0.026(3) 0.025(3) 0.029(3) -0.001(2) 0.001(2) 0.008(2)
C92 0.028(3) 0.034(3) 0.027(3) -0.003(2) 0.002(2) 0.006(3)
C93 0.024(3) 0.044(4) 0.034(3) 0.002(3) 0.005(2) 0.004(3)
C94 0.038(3) 0.033(3) 0.029(3) -0.004(2) 0.004(2) 0.003(3)
C95 0.044(4) 0.029(3) 0.030(3) -0.004(2) -0.003(3) 0.001(3)
C96 0.034(3) 0.024(3) 0.031(3) -0.004(2) -0.001(2) 0.002(2)
C97 0.039(3) 0.024(3) 0.025(3) -0.002(2) 0.004(2) 0.009(2)
C98 0.029(3) 0.050(4) 0.045(4) 0.009(3) 0.005(3) 0.015(3)
C99 0.045(4) 0.061(5) 0.042(4) 0.006(3) 0.002(3) 0.031(4)
C100 0.065(5) 0.032(4) 0.035(3) 0.005(3) -0.006(3) 0.015(3)
C101 0.064(5) 0.033(4) 0.033(3) 0.007(3) -0.017(3) -0.007(3)
C102 0.044(4) 0.030(3) 0.030(3) -0.004(2) -0.012(3) 0.001(3)
C103 0.026(3) 0.027(3) 0.030(3) 0.000(2) -0.003(2) -0.001(2)
C104 0.024(3) 0.037(4) 0.035(3) 0.002(2) -0.002(2) 0.002(3)
C105 0.042(4) 0.026(3) 0.041(3) 0.012(2) -0.007(3) 0.001(3)
C106 0.046(4) 0.033(4) 0.036(3) 0.004(3) 0.004(3) -0.006(3)
C107 0.026(3) 0.036(4) 0.043(3) 0.001(3) -0.001(2) -0.004(3)
C108 0.032(3) 0.030(3) 0.044(3) -0.001(3) 0.001(3) 0.002(3)
C109 0.027(3) 0.031(3) 0.032(3) 0.006(2) -0.003(2) -0.003(2)
C110 0.026(3) 0.048(4) 0.047(4) 0.005(3) -0.007(3) -0.003(3)
C111 0.030(4) 0.073(6) 0.062(5) 0.024(4) -0.012(3) -0.003(4)
C112 0.058(5) 0.071(6) 0.039(4) 0.014(4) -0.024(3) -0.024(4)
C113 0.086(6) 0.039(4) 0.034(4) 0.003(3) -0.013(3) -0.023(4)
C114 0.052(4) 0.039(4) 0.033(3) 0.000(3) -0.010(3) -0.013(3)
C115 0.036(3) 0.024(3) 0.024(3) 0.002(2) 0.006(2) 0.000(2)
C116 0.036(3) 0.023(3) 0.032(3) 0.002(2) -0.002(2) -0.004(3)
C117 0.058(4) 0.036(4) 0.030(3) -0.001(3) -0.008(3) -0.011(3)
C118 0.073(5) 0.033(4) 0.030(3) -0.006(3) 0.003(3) -0.009(3)
C119 0.057(4) 0.043(4) 0.038(4) -0.010(3) 0.021(3) 0.004(3)
C120 0.043(4) 0.033(3) 0.033(3) 0.000(3) 0.002(2) 0.002(3)
C121 0.026(3) 0.030(3) 0.025(3) -0.002(2) -0.005(2) 0.004(2)
C122 0.044(4) 0.026(3) 0.033(3) 0.004(2) -0.001(3) -0.004(3)
C123 0.068(5) 0.034(4) 0.035(3) -0.003(3) 0.009(3) 0.011(3)
C124 0.050(4) 0.052(4) 0.031(3) -0.007(3) 0.008(3) 0.007(3)
C125 0.051(4) 0.050(5) 0.041(4) 0.008(3) 0.015(3) -0.007(3)
C126 0.044(4) 0.029(4) 0.045(4) 0.000(3) 0.008(3) -0.002(3)
C127 0.032(3) 0.022(3) 0.030(3) 0.006(2) 0.002(2) 0.011(2)
C128 0.036(3) 0.042(4) 0.031(3) -0.014(3) -0.010(2) 0.008(3)
C129 0.047(4) 0.054(4) 0.029(3) -0.009(3) -0.011(3) 0.013(3)
C130 0.037(4) 0.048(4) 0.041(4) 0.009(3) 0.000(3) 0.021(3)
C131 0.042(4) 0.043(4) 0.044(4) -0.018(3) -0.014(3) 0.020(3)
C132 0.046(4) 0.037(4) 0.042(3) -0.011(3) -0.016(3) 0.015(3)
C133 0.029(3) 0.022(3) 0.027(3) 0.004(2) 0.001(2) 0.002(2)
C134 0.026(3) 0.018(3) 0.030(3) -0.004(2) 0.003(2) 0.003(2)
C135 0.026(3) 0.026(3) 0.028(3) 0.001(2) -0.001(2) 0.001(2)
C136 0.030(3) 0.033(3) 0.019(3) -0.004(2) -0.002(2) 0.008(2)
C137 0.027(3) 0.024(3) 0.034(3) -0.004(2) 0.001(2) -0.005(2)
C138 0.027(3) 0.026(3) 0.024(3) 0.001(2) 0.001(2) 0.003(2)
C139 0.024(3) 0.022(3) 0.031(3) 0.001(2) -0.004(2) 0.001(2)
C140 0.025(3) 0.026(3) 0.023(3) -0.001(2) -0.001(2) 0.004(2)
C141 0.072(6) 0.073(7) 0.103(8) 0.018(6) -0.007(5) 0.004(5)
C142 0.082(7) 0.047(6) 0.165(12) -0.001(6) -0.011(7) 0.012(5)
C143 0.119(8) 0.110(8) 0.166(9) 0.037(7) -0.016(7) -0.003(7)
C144 0.117(8) 0.056(6) 0.052(5) -0.007(4) -0.006(5) 0.006(5)
O1 0.028(2) 0.027(2) 0.034(2) 0.0018(16) -0.0012(16) 0.0027(17)
O2 0.038(2) 0.036(3) 0.030(2) 0.0037(17) 0.0015(17) -0.0089(19)
O3 0.029(2) 0.021(2) 0.038(2) 0.0010(16) 0.0045(16) -0.0012(16)
O4 0.033(2) 0.030(2) 0.028(2) -0.0021(16) -0.0006(16) 0.0041(18)
O5 0.037(2) 0.021(2) 0.031(2) 0.0025(16) -0.0019(16) 0.0053(18)
O6 0.025(2) 0.022(2) 0.030(2) 0.0017(15) 0.0040(15) 0.0011(16)
F1 0.031(2) 0.057(3) 0.059(2) -0.0047(19) -0.0051(17) 0.0210(19)
F2 0.047(2) 0.079(3) 0.052(2) 0.010(2) 0.0092(18) -0.012(2)
F3 0.041(2) 0.050(3) 0.052(2) 0.0165(18) 0.0050(17) 0.0026(19)
F4 0.057(3) 0.053(3) 0.058(2) -0.021(2) -0.0128(19) 0.014(2)
F5 0.0333(19) 0.037(2) 0.057(2) 0.0074(17) -0.0042(16) 0.0044(17)
F6 0.042(2) 0.056(3) 0.052(2) -0.0133(18) -0.0083(17) 0.0015(19)
F7 0.062(3) 0.057(3) 0.058(3) -0.001(2) 0.018(2) 0.012(2)
F8 0.048(3) 0.085(4) 0.076(3) -0.021(3) -0.007(2) 0.010(3)
F9 0.083(3) 0.072(3) 0.052(3) 0.000(2) -0.005(2) 0.007(3)
F10 0.075(3) 0.061(3) 0.062(3) -0.017(2) 0.020(2) -0.003(3)
F11 0.113(4) 0.079(4) 0.054(3) 0.008(2) 0.018(3) 0.046(3)
F12 0.053(3) 0.066(4) 0.140(5) -0.008(3) 0.026(3) -0.018(3)
P1 0.0242(7) 0.0204(7) 0.0259(7) 0.0024(5) 0.0015(5) 0.0005(6)
P2 0.0227(7) 0.0212(7) 0.0224(6) -0.0003(5) 0.0006(5) 0.0008(6)
P3 0.0202(7) 0.0237(7) 0.0257(6) -0.0011(5) -0.0007(5) 0.0038(6)
P4 0.0232(7) 0.0247(8) 0.0272(7) -0.0013(5) 0.0000(5) 0.0006(6)
P5 0.0212(7) 0.0199(7) 0.0222(6) -0.0001(5) -0.0012(5) 0.0008(5)
P6 0.0266(7) 0.0239(7) 0.0245(7) -0.0002(5) -0.0041(5) 0.0024(6)
P7 0.0477(11) 0.0491(12) 0.0490(11) -0.0007(8) 0.0124(8) 0.0032(9)
P8 0.0252(8) 0.0350(9) 0.0374(8) 0.0004(6) 0.0039(6) 0.0051(7)
Cl1 0.0892(18) 0.0840(19) 0.0942(19) 0.0009(14) 0.0003(14) -0.0014(15)
Cl2 0.089(2) 0.114(3) 0.114(2) -0.0278(19) -0.0241(16) 0.0307(18)
Cl3 0.150(3) 0.160(4) 0.084(2) -0.021(2) -0.039(2) 0.032(3)
Cl4 0.0758(19) 0.150(3) 0.113(2) -0.023(2) -0.0042(16) 0.006(2)
Cl5 0.111(3) 0.084(2) 0.241(5) -0.040(3) -0.019(3) 0.032(2)
Cl6 0.0751(16) 0.158(3) 0.0535(13) -0.0198(15) -0.0059(11) 0.0171(18)
Cl7 0.0588(12) 0.0480(12) 0.0784(13) 0.0130(9) -0.0117(10) -0.0012(9)
Cl8 0.0586(13) 0.0668(15) 0.1111(19) -0.0153(13) 0.0222(12) -0.0051(11)
O7 0.047(3) 0.040(3) 0.043(3) 0.000(2) 0.000(2) 0.003(2)
O8 0.043(3) 0.030(2) 0.036(2) -0.0010(18) 0.0107(18) -0.0023(19)
C146 0.030(3) 0.057(5) 0.048(4) 0.002(3) 0.007(3) -0.008(3)
C145 0.081(6) 0.074(7) 0.073(6) -0.008(5) -0.016(5) 0.033(6)
Ag1 0.0274(2) 0.0230(2) 0.0291(2) 0.00012(15) -0.00097(16) -0.00206(17)
Ag2 0.0287(2) 0.0244(2) 0.0320(2) 0.00135(16) -0.00020(16) 0.00198(18)
Au1 0.02583(11) 0.02085(11) 0.02754(10) -0.00070(8) 0.00289(8) 0.00025(8)
Au2 0.02348(11) 0.02480(11) 0.02723(10) -0.00139(8) 0.00120(8) 0.00257(9)
Au3 0.02100(10) 0.02071(10) 0.02321(9) 0.00086(7) -0.00144(7) 0.00228(8)
Au4 0.02189(10) 0.02134(11) 0.02282(9) 0.00136(7) 0.00153(7) 0.00008(8)
Au5 0.01950(10) 0.02440(11) 0.02865(10) -0.00086(8) -0.00046(7) 0.00137(8)
Au6 0.02809(11) 0.02333(11) 0.02824(11) 0.00029(8) -0.00565(8) 0.00057(9)

loop_
_atom_type_symbol
_atom_type_description
_atom_type_scat_dispersion_real
_atom_type_scat_dispersion_imag
_atom_type_scat_source
C C 0.0033 0.0016 'International Tables Vol C Tables 4.2.6.8 and 6.1.1.4'
H H 0.0000 0.0000 'International Tables Vol C Tables 4.2.6.8 and 6.1.1.4'
O O 0.0106 0.0060 'International Tables Vol C Tables 4.2.6.8 and 6.1.1.4'
F F 0.0171 0.0103 'International Tables Vol C Tables 4.2.6.8 and 6.1.1.4'
P P 0.1023 0.0942 'International Tables Vol C Tables 4.2.6.8 and 6.1.1.4'
Ag Ag -0.8971 1.1015 'International Tables Vol C Tables 4.2.6.8 and 6.1.1.4'
Au Au -2.0133 8.8022 'International Tables Vol C Tables 4.2.6.8 and 6.1.1.4'
Cl Cl 0.1484 0.1585 'International Tables Vol C Tables 4.2.6.8 and 6.1.1.4'

loop_
_geom_angle_atom_site_label_1
_geom_angle_atom_site_label_2
_geom_angle_atom_site_label_3
_geom_angle
C2 C1 Au1 178.0(5)
C2 C1 Ag1 86.2(4)
Au1 C1 Ag1 95.3(2)
C1 C2 C13 174.6(6)
C1 C2 Ag1 65.2(4)
C13 C2 Ag1 119.8(4)
C4 C3 Au4 178.8(5)
C4 C3 Ag2 82.9(4)
Au4 C3 Ag2 96.2(2)
C3 C4 C23 171.3(6)
C3 C4 Ag2 69.0(4)
C23 C4 Ag2 119.2(4)
C6 C5 Au5 168.2(5)
C6 C5 Ag2 86.3(4)
Au5 C5 Ag2 85.84(18)
C5 C6 C33 178.0(6)
C5 C6 Ag2 66.6(3)
C33 C6 Ag2 113.4(4)
C8 C7 Au2 171.4(5)
C8 C7 Ag1 89.3(4)
Au2 C7 Ag1 82.59(18)
C7 C8 C43 173.6(6)
C10 C9 Au3 176.9(5)
C10 C9 Ag1 83.8(4)
Au3 C9 Ag1 94.0(2)
C9 C10 C53 174.6(6)
C9 C10 Ag1 67.5(4)
C53 C10 Ag1 117.4(4)
C12 C11 Au6 177.2(5)
C12 C11 Ag2 85.1(4)
Au6 C11 Ag2 94.0(2)
C11 C12 C63 173.8(6)
C11 C12 Ag2 66.1(4)
C63 C12 Ag2 120.1(4)
O1 C13 C2 106.7(4)
O1 C13 C18 108.6(5)
C2 C13 C18 113.8(5)
O1 C13 C14 113.2(4)
C2 C13 C14 112.0(5)
C18 C13 C14 102.6(5)
C20 C14 C15 114.0(5)
C20 C14 C13 114.0(5)
C15 C14 C13 106.2(5)
C20 C14 C19 118.5(5)
C15 C14 C19 100.2(5)
C13 C14 C19 102.1(5)
C14 C15 C16 104.9(5)
C14 C15 H15A 110.8
C16 C15 H15A 110.8
C14 C15 H15B 110.8
C16 C15 H15B 110.8
H15A C15 H15B 108.8
C17 C16 C15 100.9(5)
C17 C16 H16A 111.6
C15 C16 H16A 111.6
C17 C16 H16B 111.6
C15 C16 H16B 111.6
H16A C16 H16B 109.4
C18 C17 C19 104.4(5)
C18 C17 C16 107.7(5)
C19 C17 C16 103.4(5)
C18 C17 H17 113.5
C19 C17 H17 113.5
C16 C17 H17 113.5
C17 C18 C13 103.9(5)
C17 C18 H18A 111.0
C13 C18 H18A 111.0
C17 C18 H18B 111.0
C13 C18 H18B 111.0
H18A C18 H18B 109.0
C21 C19 C22 107.2(6)
C21 C19 C17 114.7(5)
C22 C19 C17 113.3(6)
C21 C19 C14 113.0(6)
C22 C19 C14 115.8(5)
C17 C19 C14 92.5(5)
C14 C20 H20A 109.5
C14 C20 H20B 109.5
H20A C20 H20B 109.5
C14 C20 H20C 109.5
H20A C20 H20C 109.5
H20B C20 H20C 109.5
C19 C21 H21A 109.5
C19 C21 H21B 109.5
H21A C21 H21B 109.5
C19 C21 H21C 109.5
H21A C21 H21C 109.5
H21B C21 H21C 109.5
C19 C22 H22A 109.5
C19 C22 H22B 109.5
H22A C22 H22B 109.5
C19 C22 H22C 109.5
H22A C22 H22C 109.5
H22B C22 H22C 109.5
O2 C23 C4 108.9(5)
O2 C23 C24 111.7(5)
C4 C23 C24 111.0(5)
O2 C23 C28 107.9(5)
C4 C23 C28 115.0(5)
C24 C23 C28 102.2(5)
C25 C24 C30 113.0(5)
C25 C24 C23 106.3(5)
C30 C24 C23 114.0(5)
C25 C24 C29 101.3(5)
C30 C24 C29 118.0(5)
C23 C24 C29 102.8(5)
C24 C25 C26 104.5(5)
C24 C25 H25A 110.9
C26 C25 H25A 110.9
C24 C25 H25B 110.9
C26 C25 H25B 110.9
H25A C25 H25B 108.9
C27 C26 C25 101.9(5)
C27 C26 H26A 111.4
C25 C26 H26A 111.4
C27 C26 H26B 111.4
C25 C26 H26B 111.4
H26A C26 H26B 109.3
C28 C27 C26 106.6(5)
C28 C27 C29 104.0(5)
C26 C27 C29 102.7(5)
C28 C27 H27 114.1
C26 C27 H27 114.1
C29 C27 H27 114.1
C27 C28 C23 103.5(5)
C27 C28 H28A 111.1
C23 C28 H28A 111.1
C27 C28 H28B 111.1
C23 C28 H28B 111.1
H28A C28 H28B 109.0
C32 C29 C31 105.5(6)
C32 C29 C27 114.6(6)
C31 C29 C27 115.7(5)
C32 C29 C24 112.7(5)
C31 C29 C24 115.7(5)
C27 C29 C24 92.7(4)
C24 C30 H30A 109.5
C24 C30 H30B 109.5
H30A C30 H30B 109.5
C24 C30 H30C 109.5
H30A C30 H30C 109.5
H30B C30 H30C 109.5
C29 C31 H31A 109.5
C29 C31 H31B 109.5
H31A C31 H31B 109.5
C29 C31 H31C 109.5
H31A C31 H31C 109.5
H31B C31 H31C 109.5
C29 C32 H32A 109.5
C29 C32 H32B 109.5
H32A C32 H32B 109.5
C29 C32 H32C 109.5
H32A C32 H32C 109.5
H32B C32 H32C 109.5
O3 C33 C6 106.9(4)
O3 C33 C38 107.9(4)
C6 C33 C38 114.3(5)
O3 C33 C34 113.1(4)
C6 C33 C34 112.0(5)
C38 C33 C34 102.8(4)
C40 C34 C35 113.4(5)
C40 C34 C33 114.8(5)
C35 C34 C33 106.1(5)
C40 C34 C39 117.2(5)
C35 C34 C39 101.1(5)
C33 C34 C39 102.6(5)
C34 C35 C36 103.9(5)
C34 C35 H35A 111.0
C36 C35 H35A 111.0
C34 C35 H35B 111.0
C36 C35 H35B 111.0
H35A C35 H35B 109.0
C37 C36 C35 102.5(5)
C37 C36 H36A 111.3
C35 C36 H36A 111.3
C37 C36 H36B 111.3
C35 C36 H36B 111.3
H36A C36 H36B 109.2
C38 C37 C36 106.9(5)
C38 C37 C39 102.7(5)
C36 C37 C39 102.3(5)
C38 C37 H37 114.5
C36 C37 H37 114.5
C39 C37 H37 114.5
C37 C38 C33 104.3(5)
C37 C38 H38A 110.9
C33 C38 H38A 110.9
C37 C38 H38B 110.9
C33 C38 H38B 110.9
H38A C38 H38B 108.9
C42 C39 C41 106.3(5)
C42 C39 C37 114.3(5)
C41 C39 C37 112.8(5)
C42 C39 C34 115.5(5)
C41 C39 C34 114.6(5)
C37 C39 C34 93.2(4)
C34 C40 H40A 109.5
C34 C40 H40B 109.5
H40A C40 H40B 109.5
C34 C40 H40C 109.5
H40A C40 H40C 109.5
H40B C40 H40C 109.5
C39 C41 H41A 109.5
C39 C41 H41B 109.5
H41A C41 H41B 109.5
C39 C41 H41C 109.5
H41A C41 H41C 109.5
H41B C41 H41C 109.5
C39 C42 H42A 109.5
C39 C42 H42B 109.5
H42A C42 H42B 109.5
C39 C42 H42C 109.5
H42A C42 H42C 109.5
H42B C42 H42C 109.5
O4 C43 C8 107.2(4)
O4 C43 C48 108.3(4)
C8 C43 C48 111.6(5)
O4 C43 C44 112.3(5)
C8 C43 C44 114.9(5)
C48 C43 C44 102.5(4)
C50 C44 C45 113.4(6)
C50 C44 C49 117.7(5)
C45 C44 C49 102.0(5)
C50 C44 C43 114.2(5)
C45 C44 C43 105.0(5)
C49 C44 C43 102.9(5)
C44 C45 C46 104.1(5)
C44 C45 H45A 110.9
C46 C45 H45A 110.9
C44 C45 H45B 110.9
C46 C45 H45B 110.9
H45A C45 H45B 109.0
C47 C46 C45 102.1(5)
C47 C46 H46A 111.4
C45 C46 H46A 111.4
C47 C46 H46B 111.4
C45 C46 H46B 111.4
H46A C46 H46B 109.2
C46 C47 C48 107.4(5)
C46 C47 C49 103.3(5)
C48 C47 C49 102.6(5)
C46 C47 H47 114.1
C48 C47 H47 114.1
C49 C47 H47 114.1
C47 C48 C43 103.3(4)
C47 C48 H48A 111.1
C43 C48 H48A 111.1
C47 C48 H48B 111.1
C43 C48 H48B 111.1
H48A C48 H48B 109.1
C52 C49 C51 105.1(5)
C52 C49 C47 114.3(5)
C51 C49 C47 114.5(6)
C52 C49 C44 117.3(6)
C51 C49 C44 112.9(5)
C47 C49 C44 93.0(5)
C44 C50 H50A 109.5
C44 C50 H50B 109.5
H50A C50 H50B 109.5
C44 C50 H50C 109.5
H50A C50 H50C 109.5
H50B C50 H50C 109.5
C49 C51 H51A 109.5
C49 C51 H51B 109.5
H51A C51 H51B 109.5
C49 C51 H51C 109.5
H51A C51 H51C 109.5
H51B C51 H51C 109.5
C49 C52 H52A 109.5
C49 C52 H52B 109.5
H52A C52 H52B 109.5
C49 C52 H52C 109.5
H52A C52 H52C 109.5
H52B C52 H52C 109.5
O5 C53 C10 107.5(4)
O5 C53 C54 112.8(4)
C10 C53 C54 111.7(5)
O5 C53 C58 108.1(4)
C10 C53 C58 114.0(4)
C54 C53 C58 102.7(4)
C60 C54 C55 114.3(5)
C60 C54 C53 114.7(5)
C55 C54 C53 106.8(5)
C60 C54 C59 117.0(5)
C55 C54 C59 100.6(4)
C53 C54 C59 101.7(4)
C54 C55 C56 104.7(5)
C54 C55 H55A 110.8
C56 C55 H55A 110.8
C54 C55 H55B 110.8
C56 C55 H55B 110.8
H55A C55 H55B 108.9
C57 C56 C55 102.2(5)
C57 C56 H56A 111.3
C55 C56 H56A 111.3
C57 C56 H56B 111.3
C55 C56 H56B 111.3
H56A C56 H56B 109.2
C56 C57 C58 105.9(5)
C56 C57 C59 103.3(5)
C58 C57 C59 103.0(5)
C56 C57 H57 114.5
C58 C57 H57 114.5
C59 C57 H57 114.5
C57 C58 C53 104.2(4)
C57 C58 H58A 110.9
C53 C58 H58A 110.9
C57 C58 H58B 110.9
C53 C58 H58B 110.9
H58A C58 H58B 108.9
C62 C59 C61 106.8(5)
C62 C59 C57 114.6(5)
C61 C59 C57 113.7(5)
C62 C59 C54 116.3(5)
C61 C59 C54 112.1(5)
C57 C59 C54 93.2(4)
C54 C60 H60A 109.5
C54 C60 H60B 109.5
H60A C60 H60B 109.5
C54 C60 H60C 109.5
H60A C60 H60C 109.5
H60B C60 H60C 109.5
C59 C61 H61A 109.5
C59 C61 H61B 109.5
H61A C61 H61B 109.5
C59 C61 H61C 109.5
H61A C61 H61C 109.5
H61B C61 H61C 109.5
C59 C62 H62A 109.5
C59 C62 H62B 109.5
H62A C62 H62B 109.5
C59 C62 H62C 109.5
H62A C62 H62C 109.5
H62B C62 H62C 109.5
O6 C63 C12 108.8(4)
O6 C63 C68 109.1(4)
C12 C63 C68 111.5(4)
O6 C63 C64 112.3(4)
C12 C63 C64 112.6(4)
C68 C63 C64 102.4(4)
C70 C64 C65 112.6(5)
C70 C64 C63 113.9(5)
C65 C64 C63 106.5(5)
C70 C64 C69 119.1(5)
C65 C64 C69 100.8(5)
C63 C64 C69 102.4(4)
C64 C65 C66 104.7(5)
C64 C65 H65A 110.8
C66 C65 H65A 110.8
C64 C65 H65B 110.8
C66 C65 H65B 110.8
H65A C65 H65B 108.9
C65 C66 C67 102.3(5)
C65 C66 H66A 111.3
C67 C66 H66A 111.3
C65 C66 H66B 111.3
C67 C66 H66B 111.3
H66A C66 H66B 109.2
C69 C67 C68 101.9(4)
C69 C67 C66 102.7(5)
C68 C67 C66 107.1(5)
C69 C67 H67 114.6
C68 C67 H67 114.6
C66 C67 H67 114.6
C67 C68 C63 104.0(4)
C67 C68 H68A 111.0
C63 C68 H68A 111.0
C67 C68 H68B 111.0
C63 C68 H68B 111.0
H68A C68 H68B 109.0
C71 C69 C72 105.5(5)
C71 C69 C67 113.8(5)
C72 C69 C67 113.8(5)
C71 C69 C64 117.0(5)
C72 C69 C64 113.2(5)
C67 C69 C64 93.7(4)
C64 C70 H70A 109.5
C64 C70 H70B 109.5
H70A C70 H70B 109.5
C64 C70 H70C 109.5
H70A C70 H70C 109.5
H70B C70 H70C 109.5
C69 C71 H71A 109.5
C69 C71 H71B 109.5
H71A C71 H71B 109.5
C69 C71 H71C 109.5
H71A C71 H71C 109.5
H71B C71 H71C 109.5
C69 C72 H72A 109.5
C69 C72 H72B 109.5
H72A C72 H72B 109.5
C69 C72 H72C 109.5
H72A C72 H72C 109.5
H72B C72 H72C 109.5
C74 C73 C78 119.5(5)
C74 C73 P1 122.7(4)
C78 C73 P1 117.8(4)
C73 C74 C75 119.4(5)
C73 C74 H74 120.3
C75 C74 H74 120.3
C76 C75 C74 120.6(5)
C76 C75 H75 119.7
C74 C75 H75 119.7
C75 C76 C77 120.4(5)
C75 C76 H76 119.8
C77 C76 H76 119.8
C78 C77 C76 118.5(6)
C78 C77 H77 120.8
C76 C77 H77 120.8
C77 C78 C73 121.5(5)
C77 C78 H78 119.2
C73 C78 H78 119.2
C84 C79 C80 118.2(5)
C84 C79 P1 118.6(5)
C80 C79 P1 123.0(5)
C79 C80 C81 120.7(6)
C79 C80 H80 119.6
C81 C80 H80 119.6
C82 C81 C80 119.9(6)
C82 C81 H81 120.0
C80 C81 H81 120.0
C81 C82 C83 119.6(6)
C81 C82 H82 120.2
C83 C82 H82 120.2
C84 C83 C82 121.1(6)
C84 C83 H83 119.5
C82 C83 H83 119.5
C83 C84 C79 120.4(6)
C83 C84 H84 119.8
C79 C84 H84 119.8
C90 C85 C86 119.7(5)
C90 C85 P2 122.5(4)
C86 C85 P2 117.6(4)
C85 C86 C87 120.1(6)
C85 C86 H86 120.0
C87 C86 H86 120.0
C88 C87 C86 118.9(6)
C88 C87 H87 120.5
C86 C87 H87 120.5
C89 C88 C87 121.0(6)
C89 C88 H88 119.5
C87 C88 H88 119.5
C88 C89 C90 120.4(6)
C88 C89 H89 119.8
C90 C89 H89 119.8
C89 C90 C85 119.9(6)
C89 C90 H90 120.1
C85 C90 H90 120.1
C92 C91 C96 119.6(5)
C92 C91 P3 123.0(4)
C96 C91 P3 117.4(4)
C91 C92 C93 119.1(5)
C91 C92 H92 120.5
C93 C92 H92 120.5
C94 C93 C92 120.6(6)
C94 C93 H93 119.7
C92 C93 H93 119.7
C93 C94 C95 120.0(5)
C93 C94 H94 120.0
C95 C94 H94 120.0
C96 C95 C94 120.4(5)
C96 C95 H95 119.8
C94 C95 H95 119.8
C95 C96 C91 120.4(6)
C95 C96 H96 119.8
C91 C96 H96 119.8
C102 C97 C98 119.4(6)
C102 C97 P3 118.7(5)
C98 C97 P3 121.8(5)
C99 C98 C97 120.7(7)
C99 C98 H98 119.7
C97 C98 H98 119.7
C98 C99 C100 119.4(6)
C98 C99 H99 120.3
C100 C99 H99 120.3
C101 C100 C99 120.0(6)
C101 C100 H100 120.0
C99 C100 H100 120.0
C100 C101 C102 120.6(7)
C100 C101 H101 119.7
C102 C101 H101 119.7
C101 C102 C97 119.9(6)
C101 C102 H102 120.0
C97 C102 H102 120.0
C104 C103 C108 120.4(6)
C104 C103 P4 119.4(4)
C108 C103 P4 120.2(5)
C105 C104 C103 120.0(6)
C105 C104 H104 120.0
C103 C104 H104 120.0
C104 C105 C106 121.1(6)
C104 C105 H105 119.4
C106 C105 H105 119.4
C107 C106 C105 119.7(6)
C107 C106 H106 120.2
C105 C106 H106 120.2
C106 C107 C108 119.6(6)
C106 C107 H107 120.2
C108 C107 H107 120.2
C103 C108 C107 119.1(6)
C103 C108 H108 120.4
C107 C108 H108 120.4
C110 C109 C114 120.6(6)
C110 C109 P4 122.0(5)
C114 C109 P4 117.4(5)
C109 C110 C111 118.3(7)
C109 C110 H110 120.9
C111 C110 H110 120.9
C112 C111 C110 121.0(8)
C112 C111 H111 119.5
C110 C111 H111 119.5
C113 C112 C111 121.1(7)
C113 C112 H112 119.5
C111 C112 H112 119.5
C112 C113 C114 120.7(7)
C112 C113 H113 119.6
C114 C113 H113 119.6
C109 C114 C113 118.2(7)
C109 C114 H114 120.9
C113 C114 H114 120.9
C120 C115 C116 118.8(5)
C120 C115 P5 118.5(4)
C116 C115 P5 122.6(4)
C117 C116 C115 119.9(6)
C117 C116 H116 120.1
C115 C116 H116 120.1
C116 C117 C118 119.6(6)
C116 C117 H117 120.2
C118 C117 H117 120.2
C119 C118 C117 120.7(6)
C119 C118 H118 119.7
C117 C118 H118 119.7
C118 C119 C120 120.5(6)
C118 C119 H119 119.8
C120 C119 H119 119.8
C119 C120 C115 120.5(6)
C119 C120 H120 119.7
C115 C120 H120 119.7
C122 C121 C126 119.0(5)
C122 C121 P6 124.8(5)
C126 C121 P6 116.1(4)
C123 C122 C121 120.8(6)
C123 C122 H122 119.6
C121 C122 H122 119.6
C122 C123 C124 121.9(6)
C122 C123 H123 119.1
C124 C123 H123 119.1
C125 C124 C123 117.3(6)
C125 C124 H124 121.4
C123 C124 H124 121.4
C124 C125 C126 122.7(7)
C124 C125 H125 118.7
C126 C125 H125 118.7
C125 C126 C121 118.3(6)
C125 C126 H126 120.9
C121 C126 H126 120.9
C128 C127 C132 118.8(5)
C128 C127 P6 122.3(5)
C132 C127 P6 118.9(5)
C127 C128 C129 120.2(6)
C127 C128 H128 119.9
C129 C128 H128 119.9
C130 C129 C128 120.3(6)
C130 C129 H129 119.9
C128 C129 H129 119.9
C129 C130 C131 120.8(6)
C129 C130 H130 119.6
C131 C130 H130 119.6
C130 C131 C132 118.9(6)
C130 C131 H131 120.5
C132 C131 H131 120.5
C127 C132 C131 120.9(6)
C127 C132 H132 119.5
C131 C132 H132 119.5
C134 C133 P1 110.8(4)
C134 C133 H13A 109.5
P1 C133 H13A 109.5
C134 C133 H13B 109.5
P1 C133 H13B 109.5
H13A C133 H13B 108.1
C133 C134 P2 114.5(4)
C133 C134 H13C 108.6
P2 C134 H13C 108.6
C133 C134 H13D 108.6
P2 C134 H13D 108.6
H13C C134 H13D 107.6
C136 C135 P2 118.0(4)
C136 C135 H13E 107.8
P2 C135 H13E 107.8
C136 C135 H13F 107.8
P2 C135 H13F 107.8
H13E C135 H13F 107.1
C135 C136 P3 117.6(4)
C135 C136 H13G 107.9
P3 C136 H13G 107.9
C135 C136 H13H 107.9
P3 C136 H13H 107.9
H13G C136 H13H 107.2
C138 C137 P4 119.4(4)
C138 C137 H13I 107.5
P4 C137 H13I 107.5
C138 C137 H13J 107.5
P4 C137 H13J 107.5
H13I C137 H13J 107.0
C137 C138 P5 117.2(4)
C137 C138 H13K 108.0
P5 C138 H13K 108.0
C137 C138 H13L 108.0
P5 C138 H13L 108.0
H13K C138 H13L 107.2
C140 C139 P5 118.3(4)
C140 C139 H13M 107.7
P5 C139 H13M 107.7
C140 C139 H13N 107.7
P5 C139 H13N 107.7
H13M C139 H13N 107.1
C139 C140 P6 112.5(4)
C139 C140 H14O 109.1
P6 C140 H14O 109.1
C139 C140 H14P 109.1
P6 C140 H14P 109.1
H14O C140 H14P 107.8
Cl1 C141 Cl2 109.6(6)
Cl1 C141 H14A 109.8
Cl2 C141 H14A 109.8
Cl1 C141 H14B 109.8
Cl2 C141 H14B 109.8
H14A C141 H14B 108.2
Cl4 C142 Cl3 114.1(6)
Cl4 C142 H14C 108.7
Cl3 C142 H14C 108.7
Cl4 C142 H14D 108.7
Cl3 C142 H14D 108.7
H14C C142 H14D 107.6
Cl5 C143 Cl6 118.1(9)
Cl5 C143 H14E 107.8
Cl6 C143 H14E 107.8
Cl5 C143 H14F 107.8
Cl6 C143 H14F 107.8
H14E C143 H14F 107.1
Cl8 C144 Cl7 111.8(5)
Cl8 C144 H14G 109.3
Cl7 C144 H14G 109.3
Cl8 C144 H14H 109.3
Cl7 C144 H14H 109.3
H14G C144 H14H 107.9
C13 O1 H1O 109.4
C23 O2 H2O 109.1
C33 O3 H3O 109.6
C43 O4 H4O 109.4
C53 O5 H5O 109.1
C63 O6 H6O 109.2
C79 P1 C73 108.0(2)
C79 P1 C133 106.8(3)
C73 P1 C133 102.6(3)
C79 P1 Au1 108.71(19)
C73 P1 Au1 115.37(19)
C133 P1 Au1 114.89(18)
C85 P2 C135 108.5(2)
C85 P2 C134 103.3(2)
C135 P2 C134 103.4(3)
C85 P2 Au4 113.75(19)
C135 P2 Au4 114.75(18)
C134 P2 Au4 112.06(17)
C97 P3 C91 107.4(3)
C97 P3 C136 104.6(2)
C91 P3 C136 106.8(3)
C97 P3 Au5 111.4(2)
C91 P3 Au5 112.59(18)
C136 P3 Au5 113.45(19)
C109 P4 C103 104.9(3)
C109 P4 C137 106.9(3)
C103 P4 C137 101.4(3)
C109 P4 Au2 116.4(2)
C103 P4 Au2 113.61(19)
C137 P4 Au2 112.28(19)
C115 P5 C139 103.1(3)
C115 P5 C138 107.4(3)
C139 P5 C138 105.0(3)
C115 P5 Au3 115.7(2)
C139 P5 Au3 112.30(17)
C138 P5 Au3 112.53(18)
C127 P6 C140 105.8(3)
C127 P6 C121 107.2(3)
C140 P6 C121 106.0(3)
C127 P6 Au6 112.1(2)
C140 P6 Au6 116.22(17)
C121 P6 Au6 109.08(18)
F12 P7 F8 178.0(3)
F12 P7 F11 90.2(4)
F8 P7 F11 89.2(3)
F12 P7 F10 90.7(3)
F8 P7 F10 91.2(3)
F11 P7 F10 90.8(3)
F12 P7 F7 88.3(3)
F8 P7 F7 89.8(3)
F11 P7 F7 90.3(3)
F10 P7 F7 178.5(3)
F12 P7 F9 91.7(3)
F8 P7 F9 88.9(3)
F11 P7 F9 177.9(4)
F10 P7 F9 90.1(3)
F7 P7 F9 88.8(3)
F2 P8 F1 90.7(2)
F2 P8 F4 92.0(3)
F1 P8 F4 90.7(2)
F2 P8 F3 177.4(3)
F1 P8 F3 90.4(2)
F4 P8 F3 90.3(3)
F2 P8 F5 90.7(2)
F1 P8 F5 178.5(2)
F4 P8 F5 89.3(2)
F3 P8 F5 88.2(2)
F2 P8 F6 89.6(3)
F1 P8 F6 90.4(2)
F4 P8 F6 178.0(3)
F3 P8 F6 88.1(2)
F5 P8 F6 89.6(2)
C145 O7 H7 109.5
C146 O8 H8 109.5
O8 C146 H14I 109.5
O8 C146 H14J 109.5
H14I C146 H14J 109.5
O8 C146 H14K 109.5
H14I C146 H14K 109.5
H14J C146 H14K 109.5
O7 C145 H14L 109.5
O7 C145 H14M 109.5
H14L C145 H14M 109.5
O7 C145 H14N 109.5
H14L C145 H14N 109.5
H14M C145 H14N 109.5
C1 Ag1 C9 133.05(19)
C1 Ag1 C7 122.59(19)
C9 Ag1 C7 102.48(19)
C1 Ag1 C10 116.61(19)
C9 Ag1 C10 28.73(19)
C7 Ag1 C10 119.96(18)
C1 Ag1 C2 28.62(19)
C9 Ag1 C2 155.86(17)
C7 Ag1 C2 100.80(18)
C10 Ag1 C2 129.46(17)
C1 Ag1 Au2 101.81(14)
C9 Ag1 Au2 103.66(12)
C7 Ag1 Au2 41.93(12)
C10 Ag1 Au2 132.21(13)
C2 Ag1 Au2 97.88(12)
C1 Ag1 Au1 38.65(14)
C9 Ag1 Au1 96.90(13)
C7 Ag1 Au1 143.23(13)
C10 Ag1 Au1 91.35(12)
C2 Ag1 Au1 67.26(13)
Au2 Ag1 Au1 103.239(14)
C1 Ag1 Au3 135.42(14)
C9 Ag1 Au3 38.95(12)
C7 Ag1 Au3 77.32(13)
C10 Ag1 Au3 67.66(13)
C2 Ag1 Au3 156.87(12)
Au2 Ag1 Au3 65.067(10)
Au1 Ag1 Au3 100.207(13)
C11 Ag2 C3 129.79(19)
C11 Ag2 C5 127.3(2)
C3 Ag2 C5 101.07(19)
C11 Ag2 C12 28.81(19)
C3 Ag2 C12 152.02(17)
C5 Ag2 C12 105.89(19)
C11 Ag2 C4 112.94(19)
C3 Ag2 C4 28.14(18)
C5 Ag2 C4 119.21(18)
C12 Ag2 C4 126.05(18)
C11 Ag2 C6 133.06(19)
C3 Ag2 C6 95.77(18)
C5 Ag2 C6 27.11(17)
C12 Ag2 C6 104.77(18)
C4 Ag2 C6 102.88(18)
C11 Ag2 Au5 109.02(15)
C3 Ag2 Au5 98.49(12)
C5 Ag2 Au5 41.15(12)
C12 Ag2 Au5 106.66(13)
C4 Ag2 Au5 126.52(14)
C6 Ag2 Au5 68.04(13)
C11 Ag2 Au6 39.24(14)
C3 Ag2 Au6 94.85(13)
C5 Ag2 Au6 142.18(12)
C12 Ag2 Au6 68.03(13)
C4 Ag2 Au6 90.04(12)
C6 Ag2 Au6 166.96(13)
Au5 Ag2 Au6 102.876(13)
C11 Ag2 Au4 136.65(14)
C3 Ag2 Au4 37.77(12)
C5 Ag2 Au4 75.16(14)
C12 Ag2 Au4 160.55(13)
C4 Ag2 Au4 65.91(14)
C6 Ag2 Au4 85.02(12)
Au5 Ag2 Au4 60.916(10)
Au6 Ag2 Au4 98.880(13)
C1 Au1 P1 174.67(17)
C1 Au1 Ag1 46.06(17)
P1 Au1 Ag1 135.10(4)
C7 Au2 P4 174.38(15)
C7 Au2 Ag1 55.48(15)
P4 Au2 Ag1 119.01(4)
C7 Au2 Au3 80.54(16)
P4 Au2 Au3 95.80(4)
Ag1 Au2 Au3 60.836(10)
C9 Au3 P5 177.01(17)
C9 Au3 Au4 87.92(15)
P5 Au3 Au4 92.95(3)
C9 Au3 Ag1 47.09(16)
P5 Au3 Ag1 131.02(4)
Au4 Au3 Ag1 131.117(10)
C9 Au3 Au2 100.83(15)
P5 Au3 Au2 77.63(3)
Au4 Au3 Au2 163.277(9)
Ag1 Au3 Au2 54.097(9)
C3 Au4 P2 178.76(16)
C3 Au4 Au3 86.59(15)
P2 Au4 Au3 94.39(4)
C3 Au4 Au5 101.61(15)
P2 Au4 Au5 77.63(4)
Au3 Au4 Au5 163.681(9)
C3 Au4 Ag2 46.07(16)
P2 Au4 Ag2 133.25(4)
Au3 Au4 Ag2 129.503(10)
Au5 Au4 Ag2 55.751(9)
C5 Au5 P3 177.47(17)
C5 Au5 Ag2 53.01(15)
P3 Au5 Ag2 124.72(3)
C5 Au5 Au4 82.32(16)
P3 Au5 Au4 97.61(4)
Ag2 Au5 Au4 63.332(10)
C11 Au6 P6 175.61(17)
C11 Au6 Ag2 46.76(18)
P6 Au6 Ag2 137.17(4)

loop_
_geom_bond_atom_site_label_1
_geom_bond_atom_site_label_2
_geom_bond_distance
C1 C2 1.215(8)
C1 Au1 1.998(5)
C1 Ag1 2.303(6)
C2 C13 1.489(8)
C2 Ag1 2.531(6)
C3 C4 1.200(8)
C3 Au4 2.020(5)
C3 Ag2 2.375(5)
C4 C23 1.468(8)
C4 Ag2 2.524(6)
C5 C6 1.206(8)
C5 Au5 2.001(5)
C5 Ag2 2.429(5)
C6 C33 1.473(8)
C6 Ag2 2.641(5)
C7 C8 1.218(8)
C7 Au2 2.001(5)
C7 Ag1 2.467(5)
C8 C43 1.484(8)
C9 C10 1.223(8)
C9 Au3 2.017(5)
C9 Ag1 2.350(5)
C10 C53 1.475(8)
C10 Ag1 2.529(5)
C11 C12 1.218(8)
C11 Au6 2.005(6)
C11 Ag2 2.309(6)
C12 C63 1.467(8)
C12 Ag2 2.517(6)
C13 O1 1.451(7)
C13 C18 1.549(7)
C13 C14 1.565(9)
C14 C20 1.517(8)
C14 C15 1.544(8)
C14 C19 1.577(9)
C15 C16 1.561(8)
C15 H15A 0.9900
C15 H15B 0.9900
C16 C17 1.546(9)
C16 H16A 0.9900
C16 H16B 0.9900
C17 C18 1.505(8)
C17 C19 1.537(8)
C17 H17 1.0000
C18 H18A 0.9900
C18 H18B 0.9900
C19 C21 1.518(10)
C19 C22 1.534(10)
C20 H20A 0.9800
C20 H20B 0.9800
C20 H20C 0.9800
C21 H21A 0.9800
C21 H21B 0.9800
C21 H21C 0.9800
C22 H22A 0.9800
C22 H22B 0.9800
C22 H22C 0.9800
C23 O2 1.439(7)
C23 C24 1.572(8)
C23 C28 1.572(8)
C24 C25 1.526(9)
C24 C30 1.536(8)
C24 C29 1.578(8)
C25 C26 1.562(9)
C25 H25A 0.9900
C25 H25B 0.9900
C26 C27 1.546(9)
C26 H26A 0.9900
C26 H26B 0.9900
C27 C28 1.535(9)
C27 C29 1.551(9)
C27 H27 1.0000
C28 H28A 0.9900
C28 H28B 0.9900
C29 C32 1.515(9)
C29 C31 1.522(10)
C30 H30A 0.9800
C30 H30B 0.9800
C30 H30C 0.9800
C31 H31A 0.9800
C31 H31B 0.9800
C31 H31C 0.9800
C32 H32A 0.9800
C32 H32B 0.9800
C32 H32C 0.9800
C33 O3 1.448(7)
C33 C38 1.545(8)
C33 C34 1.559(8)
C34 C40 1.510(8)
C34 C35 1.531(8)
C34 C39 1.561(8)
C35 C36 1.565(9)
C35 H35A 0.9900
C35 H35B 0.9900
C36 C37 1.534(9)
C36 H36A 0.9900
C36 H36B 0.9900
C37 C38 1.521(9)
C37 C39 1.558(9)
C37 H37 1.0000
C38 H38A 0.9900
C38 H38B 0.9900
C39 C42 1.516(9)
C39 C41 1.524(9)
C40 H40A 0.9800
C40 H40B 0.9800
C40 H40C 0.9800
C41 H41A 0.9800
C41 H41B 0.9800
C41 H41C 0.9800
C42 H42A 0.9800
C42 H42B 0.9800
C42 H42C 0.9800
C43 O4 1.438(7)
C43 C48 1.554(8)
C43 C44 1.571(8)
C44 C50 1.503(9)
C44 C45 1.524(9)
C44 C49 1.557(8)
C45 C46 1.558(10)
C45 H45A 0.9900
C45 H45B 0.9900
C46 C47 1.533(9)
C46 H46A 0.9900
C46 H46B 0.9900
C47 C48 1.540(8)
C47 C49 1.545(9)
C47 H47 1.0000
C48 H48A 0.9900
C48 H48B 0.9900
C49 C52 1.510(9)
C49 C51 1.537(8)
C50 H50A 0.9800
C50 H50B 0.9800
C50 H50C 0.9800
C51 H51A 0.9800
C51 H51B 0.9800
C51 H51C 0.9800
C52 H52A 0.9800
C52 H52B 0.9800
C52 H52C 0.9800
C53 O5 1.432(7)
C53 C54 1.549(7)
C53 C58 1.559(7)
C54 C60 1.497(8)
C54 C55 1.536(9)
C54 C59 1.592(7)
C55 C56 1.562(9)
C55 H55A 0.9900
C55 H55B 0.9900
C56 C57 1.535(9)
C56 H56A 0.9900
C56 H56B 0.9900
C57 C58 1.536(8)
C57 C59 1.540(8)
C57 H57 1.0000
C58 H58A 0.9900
C58 H58B 0.9900
C59 C62 1.519(9)
C59 C61 1.526(8)
C60 H60A 0.9800
C60 H60B 0.9800
C60 H60C 0.9800
C61 H61A 0.9800
C61 H61B 0.9800
C61 H61C 0.9800
C62 H62A 0.9800
C62 H62B 0.9800
C62 H62C 0.9800
C63 O6 1.416(6)
C63 C68 1.556(7)
C63 C64 1.564(8)
C64 C70 1.525(8)
C64 C65 1.540(8)
C64 C69 1.564(8)
C65 C66 1.543(9)
C65 H65A 0.9900
C65 H65B 0.9900
C66 C67 1.553(8)
C66 H66A 0.9900
C66 H66B 0.9900
C67 C69 1.541(8)
C67 C68 1.543(8)
C67 H67 1.0000
C68 H68A 0.9900
C68 H68B 0.9900
C69 C71 1.535(8)
C69 C72 1.540(9)
C70 H70A 0.9800
C70 H70B 0.9800
C70 H70C 0.9800
C71 H71A 0.9800
C71 H71B 0.9800
C71 H71C 0.9800
C72 H72A 0.9800
C72 H72B 0.9800
C72 H72C 0.9800
C73 C74 1.385(8)
C73 C78 1.388(8)
C73 P1 1.816(5)
C74 C75 1.388(8)
C74 H74 0.9500
C75 C76 1.376(9)
C75 H75 0.9500
C76 C77 1.398(9)
C76 H76 0.9500
C77 C78 1.377(8)
C77 H77 0.9500
C78 H78 0.9500
C79 C84 1.386(8)
C79 C80 1.391(9)
C79 P1 1.808(6)
C80 C81 1.395(9)
C80 H80 0.9500
C81 C82 1.361(10)
C81 H81 0.9500
C82 C83 1.380(10)
C82 H82 0.9500
C83 C84 1.370(9)
C83 H83 0.9500
C84 H84 0.9500
C85 C90 1.382(8)
C85 C86 1.392(8)
C85 P2 1.808(5)
C86 C87 1.398(9)
C86 H86 0.9500
C87 C88 1.379(11)
C87 H87 0.9500
C88 C89 1.369(10)
C88 H88 0.9500
C89 C90 1.381(8)
C89 H89 0.9500
C90 H90 0.9500
C91 C92 1.380(8)
C91 C96 1.386(8)
C91 P3 1.818(5)
C92 C93 1.405(8)
C92 H92 0.9500
C93 C94 1.358(9)
C93 H93 0.9500
C94 C95 1.377(9)
C94 H94 0.9500
C95 C96 1.368(8)
C95 H95 0.9500
C96 H96 0.9500
C97 C102 1.385(9)
C97 C98 1.397(8)
C97 P3 1.811(6)
C98 C99 1.371(10)
C98 H98 0.9500
C99 C100 1.402(11)
C99 H99 0.9500
C100 C101 1.372(10)
C100 H100 0.9500
C101 C102 1.382(9)
C101 H101 0.9500
C102 H102 0.9500
C103 C104 1.373(8)
C103 C108 1.394(8)
C103 P4 1.827(6)
C104 C105 1.363(9)
C104 H104 0.9500
C105 C106 1.389(9)
C105 H105 0.9500
C106 C107 1.379(9)
C106 H106 0.9500
C107 C108 1.406(9)
C107 H107 0.9500
C108 H108 0.9500
C109 C110 1.377(9)
C109 C114 1.397(9)
C109 P4 1.823(6)
C110 C111 1.406(9)
C110 H110 0.9500
C111 C112 1.349(12)
C111 H111 0.9500
C112 C113 1.338(12)
C112 H112 0.9500
C113 C114 1.408(9)
C113 H113 0.9500
C114 H114 0.9500
C115 C120 1.390(9)
C115 C116 1.411(8)
C115 P5 1.794(6)
C116 C117 1.381(8)
C116 H116 0.9500
C117 C118 1.405(11)
C117 H117 0.9500
C118 C119 1.350(10)
C118 H118 0.9500
C119 C120 1.387(9)
C119 H119 0.9500
C120 H120 0.9500
C121 C122 1.386(9)
C121 C126 1.400(9)
C121 P6 1.820(6)
C122 C123 1.333(9)
C122 H122 0.9500
C123 C124 1.399(10)
C123 H123 0.9500
C124 C125 1.359(10)
C124 H124 0.9500
C125 C126 1.382(9)
C125 H125 0.9500
C126 H126 0.9500
C127 C128 1.368(8)
C127 C132 1.384(9)
C127 P6 1.812(5)
C128 C129 1.395(9)
C128 H128 0.9500
C129 C130 1.348(10)
C129 H129 0.9500
C130 C131 1.373(9)
C130 H130 0.9500
C131 C132 1.388(9)
C131 H131 0.9500
C132 H132 0.9500
C133 C134 1.536(8)
C133 P1 1.832(6)
C133 H13A 0.9900
C133 H13B 0.9900
C134 P2 1.847(6)
C134 H13C 0.9900
C134 H13D 0.9900
C135 C136 1.514(8)
C135 P2 1.844(5)
C135 H13E 0.9900
C135 H13F 0.9900
C136 P3 1.831(6)
C136 H13G 0.9900
C136 H13H 0.9900
C137 C138 1.536(8)
C137 P4 1.842(6)
C137 H13I 0.9900
C137 H13J 0.9900
C138 P5 1.824(6)
C138 H13K 0.9900
C138 H13L 0.9900
C139 C140 1.541(7)
C139 P5 1.819(6)
C139 H13M 0.9900
C139 H13N 0.9900
C140 P6 1.814(6)
C140 H14O 0.9900
C140 H14P 0.9900
C141 Cl1 1.729(11)
C141 Cl2 1.830(12)
C141 H14A 0.9900
C141 H14B 0.9900
C142 Cl4 1.699(12)
C142 Cl3 1.709(12)
C142 H14C 0.9900
C142 H14D 0.9900
C143 Cl5 1.660(15)
C143 Cl6 1.667(16)
C143 H14E 0.9900
C143 H14F 0.9900
C144 Cl8 1.717(10)
C144 Cl7 1.778(10)
C144 H14G 0.9900
C144 H14H 0.9900
O1 H1O 0.8501
O2 H2O 0.8498
O3 H3O 0.8499
O4 H4O 0.8500
O5 H5O 0.8501
O6 H6O 0.8501
F1 P8 1.572(4)
F2 P8 1.566(4)
F3 P8 1.603(4)
F4 P8 1.583(4)
F5 P8 1.607(4)
F6 P8 1.615(4)
F7 P7 1.608(5)
F8 P7 1.590(5)
F9 P7 1.608(5)
F10 P7 1.595(5)
F11 P7 1.592(5)
F12 P7 1.570(5)
P1 Au1 2.2671(14)
P2 Au4 2.2749(14)
P3 Au5 2.2681(13)
P4 Au2 2.2760(14)
P5 Au3 2.2822(13)
P6 Au6 2.2647(14)
O7 C145 1.431(10)
O7 H7 0.8400
O8 C146 1.426(8)
O8 H8 0.8400
C146 H14I 0.9800
C146 H14J 0.9800
C146 H14K 0.9800
C145 H14L 0.9800
C145 H14M 0.9800
C145 H14N 0.9800
Ag1 Au2 2.9691(5)
Ag1 Au1 3.1847(5)
Ag1 Au3 3.2008(5)
Ag2 Au5 3.0332(5)
Ag2 Au6 3.1617(5)
Ag2 Au4 3.2791(5)
Au2 Au3 3.3238(3)
Au3 Au4 3.1459(3)
Au4 Au5 3.2068(3)
